data_7132921
loop_
_publ_author_name
'Elsayed Moussa, Mehdi'
'Shelyganov, Pavel A.'
'Seidl, Michael'
'Zimmermann, Lisa'
'Scheer, Manfred'

_publ_section_title
;
 Supramolecular compounds assembled from the heteroleptic tetrahedral
 complex
 [{CpMo(CO)<sub>2</sub>}<sub>2</sub>(&#x3bc;,&#x3b7;<sup>2</sup>-AsSb)]
 and metal salts.
;
_journal_issue 35
_journal_name_full 'Chemical communications (Cambridge, England)'
_journal_page_first 4703
_journal_page_last 4706
_journal_paper_doi 10.1039/d4cc01001a
_journal_volume 60
_journal_year 2024
_chemical_formula_moiety 'C30 H23 As2 Cu Mo4 N O8 Sb2, Al C36 F46 O3, C H2 Cl2'
_chemical_formula_sum 'C67 H25 Al As2 Cl2 Cu F46 Mo4 N O11 Sb2'
_chemical_formula_weight 2832.40
_space_group_crystal_system monoclinic
_space_group_IT_number 14
_space_group_name_Hall '-P 2ybc'
_space_group_name_H-M_alt 'P 1 21/c 1'
_atom_sites_solution_hydrogens geom
_atom_sites_solution_primary dual
_audit_creation_date 2020-06-17
_audit_creation_method
;
Olex2 1.3-alpha
(compiled 2020.05.22 svn.r1d9e7f8d for OlexSys, GUI svn.r6115)
;
_audit_update_record
;
2024-02-01 deposited with the CCDC.	2024-04-04 downloaded from the CCDC.
;
_cell_angle_alpha 90
_cell_angle_beta 105.2370(10)
_cell_angle_gamma 90
_cell_formula_units_Z 4
_cell_length_a 20.9582(2)
_cell_length_b 33.3030(4)
_cell_length_c 12.1289(2)
_cell_measurement_reflns_used 23996
_cell_measurement_temperature 123.00(10)
_cell_measurement_theta_max 73.8670
_cell_measurement_theta_min 3.8700
_cell_volume 8168.03(19)
_computing_cell_refinement 'CrysAlisPro 1.171.41.54a (Rigaku OD, 2020)'
_computing_data_collection 'CrysAlisPro 1.171.41.54a (Rigaku OD, 2020)'
_computing_data_reduction 'CrysAlisPro 1.171.41.54a (Rigaku OD, 2020)'
_computing_molecular_graphics 'Olex2 1.3-alpha (Dolomanov et al., 2009)'
_computing_publication_material 'Olex2 1.3-alpha (Dolomanov et al., 2009)'
_computing_structure_refinement 'SHELXL 2018/3 (Sheldrick, 2015)'
_computing_structure_solution 'SHELXT  (Sheldrick, 2015)'
_diffrn_ambient_environment N~2~
_diffrn_ambient_temperature 123.00(10)
_diffrn_detector 'CCD plate'
_diffrn_detector_area_resol_mean 4.2047
_diffrn_detector_type TitanS2
_diffrn_measured_fraction_theta_full 0.987
_diffrn_measured_fraction_theta_max 0.950
_diffrn_measurement_details
;
List of Runs (angles in degrees, time in seconds):

  # Type    Start    End  Width  t~exp~   \w     \q     \k     \f   Frames
#--------------------------------------------------------------------------
  1  \w     -5.00  31.00   1.00    1.00    --  -44.92  19.00 -60.00   36
  2  \w     -5.00  31.00   1.00    1.00    --  -44.92  19.00  90.00   36
  3  \w     -5.00  31.00   1.00    1.00    --  -44.92  19.00   0.00   36
  4  \w     -5.00  31.00   1.00    1.00    --  -44.92  19.00 -30.00   36
  5  \w     27.00  98.00   1.00    1.00    --   44.92-125.00-180.00   71
  6  \w     35.00  93.00   1.00    4.00    --  104.50 -61.00 120.00   58
  7  \w     35.00  93.00   1.00    4.00    --  104.50 -61.00  60.00   58
  8  \w    103.00 176.00   1.00    4.00    --  104.50  77.00-180.00   73
  9  \w     36.00  72.00   1.00    4.00    --  104.50 -45.00 150.00   36
 10  \w     30.00 178.00   1.00    4.00    --  104.50   0.00   0.00  148
 11  \w   -113.00 -88.00   1.00    1.00    --  -44.92 -57.00   0.00   25
 12  \w   -113.00 -21.00   1.00    1.00    --  -44.92 -57.00-180.00   92
;
_diffrn_measurement_device 'four-circle diffractometer'
_diffrn_measurement_device_type 'GV50, TitanS2'
_diffrn_measurement_method '\w scans'
_diffrn_orient_matrix_type 'CrysAlisPro convention (1999,Acta A55,543-557)'
_diffrn_orient_matrix_UB_11 -0.0466891000
_diffrn_orient_matrix_UB_12 0.0324406000
_diffrn_orient_matrix_UB_13 -0.0672883000
_diffrn_orient_matrix_UB_21 -0.0590250000
_diffrn_orient_matrix_UB_22 -0.0287958000
_diffrn_orient_matrix_UB_23 -0.0131975000
_diffrn_orient_matrix_UB_31 -0.0114902000
_diffrn_orient_matrix_UB_32 0.0160867000
_diffrn_orient_matrix_UB_33 0.1124445000
_diffrn_radiation_monochromator mirror
_diffrn_radiation_probe x-ray
_diffrn_radiation_type 'Cu K\a'
_diffrn_radiation_wavelength 1.54184
_diffrn_reflns_av_R_equivalents 0.0433
_diffrn_reflns_av_unetI/netI 0.0444
_diffrn_reflns_Laue_measured_fraction_full 0.987
_diffrn_reflns_Laue_measured_fraction_max 0.950
_diffrn_reflns_limit_h_max 20
_diffrn_reflns_limit_h_min -26
_diffrn_reflns_limit_k_max 30
_diffrn_reflns_limit_k_min -40
_diffrn_reflns_limit_l_max 14
_diffrn_reflns_limit_l_min -11
_diffrn_reflns_number 36804
_diffrn_reflns_point_group_measured_fraction_full 0.987
_diffrn_reflns_point_group_measured_fraction_max 0.950
_diffrn_reflns_theta_full 67.684
_diffrn_reflns_theta_max 74.061
_diffrn_reflns_theta_min 3.438
_diffrn_source 'micro-focus sealed X-ray tube'
_diffrn_source_type 'GV50 (Cu) X-ray Source'
_exptl_absorpt_coefficient_mu 13.448
_exptl_absorpt_correction_T_max 0.894
_exptl_absorpt_correction_T_min 0.012
_exptl_absorpt_correction_type gaussian
_exptl_absorpt_process_details
;
CrysAlisPro 1.171.41.54a (Rigaku Oxford Diffraction, 2020)
Numerical absorption correction based on gaussian integration over
			a multifaceted crystal model
Empirical absorption correction using spherical harmonics,
 implemented in SCALE3 ABSPACK scaling algorithm.
;
_exptl_crystal_colour 'clear dark orange'
_exptl_crystal_colour_lustre clear
_exptl_crystal_colour_modifier dark
_exptl_crystal_colour_primary orange
_exptl_crystal_density_diffrn 2.303
_exptl_crystal_description block
_exptl_crystal_F_000 5392
_exptl_crystal_size_max 0.75
_exptl_crystal_size_mid 0.4
_exptl_crystal_size_min 0.09
_refine_diff_density_max 1.265
_refine_diff_density_min -1.284
_refine_diff_density_rms 0.158
_refine_ls_extinction_coef 0.000046(8)
_refine_ls_extinction_expression Fc^*^=kFc[1+0.001xFc^2^\l^3^/sin(2\q)]^-1/4^
_refine_ls_extinction_method 'SHELXL-2018/3 (Sheldrick 2018)'
_refine_ls_goodness_of_fit_ref 1.063
_refine_ls_hydrogen_treatment constr
_refine_ls_matrix_type full
_refine_ls_number_parameters 1302
_refine_ls_number_reflns 15774
_refine_ls_number_restraints 97
_refine_ls_restrained_S_all 1.066
_refine_ls_R_factor_all 0.0497
_refine_ls_R_factor_gt 0.0467
_refine_ls_shift/su_max 0.002
_refine_ls_shift/su_mean 0.000
_refine_ls_structure_factor_coef Fsqd
_refine_ls_weighting_details 'w=1/[\s^2^(Fo^2^)+(0.0743P)^2^+17.2915P] where P=(Fo^2^+2Fc^2^)/3'
_refine_ls_weighting_scheme calc
_refine_ls_wR_factor_gt 0.1231
_refine_ls_wR_factor_ref 0.1255
_reflns_Friedel_coverage 0.000
_reflns_number_gt 14735
_reflns_number_total 15774
_reflns_threshold_expression 'I > 2\s(I)'
_cod_data_source_file d4cc01001a2.cif
_cod_data_source_block psh_133_mp_abs_gaus
_cod_depositor_comments 'Adding full bibliography for 7132918--7132923.cif.'
_cod_database_code 7132921
_shelx_shelxl_version_number 2018/3
_chemical_oxdiff_formula C67H23AlAs2Cl2CuF46Mo4NO11Sb2
_shelx_space_group_comment
;
The symmetry employed for this shelxl refinement is uniquely defined
by the following loop, which should always be used as a source of
symmetry information in preference to the above space-group names.
They are only intended as comments.
;
_shelx_estimated_absorpt_t_max 0.377
_shelx_estimated_absorpt_t_min 0.035
_reflns_odcompleteness_completeness 98.80
_reflns_odcompleteness_iscentric 1
_reflns_odcompleteness_theta 66.97
_olex2_refinement_description
;
1. Fixed Uiso
 At 1.2 times of:
  All C(H) groups, All C(H,H) groups
 At 1.5 times of:
  All C(H,H,H) groups
2. Restrained distances
 Sb1B-As1B \\sim Sb1A-As1A
 with sigma of 0.02
 Cl1A-C67A \\sim Cl2A-C67A \\sim Cl1B-C67B \\sim Cl2B-C67B
 with sigma of 0.02
3. Uiso/Uaniso restraints and constraints
As1A \\sim Sb1B \\sim As1B \\sim Sb1A: within 2.8A with sigma of 0.005 and
sigma for terminal atoms of 0.01 within 2.8A
C67B \\sim Cl2B \\sim C67A \\sim Cl1A \\sim Cl2A \\sim Cl1B: within 1.9A with
sigma of 0.01 and sigma for terminal atoms of 0.02 within 1.9A
4. Others
 Sof(As1B)=Sof(Sb1B)=1-FVAR(1)
 Sof(Sb1A)=Sof(As1A)=FVAR(1)
 Sof(Sb2B)=Sof(As2B)=1-FVAR(2)
 Sof(Sb2A)=Sof(As2A)=FVAR(2)
 Sof(Cl2B)=Sof(Cl1B)=Sof(C67B)=Sof(H67C)=Sof(H67D)=1-FVAR(3)
 Sof(Cl1A)=Sof(Cl2A)=Sof(C67A)=Sof(H67A)=Sof(H67B)=FVAR(3)
5.a Secondary CH2 refined with riding coordinates:
 C67A(H67A,H67B), C67B(H67C,H67D)
5.b Aromatic/amide H refined with riding coordinates:
 C25(H25), C26(H26), C7(H7), C21(H21), C17(H17), C24(H24), C27(H27), C13(H13),
 C14(H14), C6(H6), C3(H3), C5(H5), C28(H28), C20(H20), C12(H12), C10(H10),
 C4(H4), C11(H11), C18(H18), C19(H19)
5.c Idealised Me refined as rotating group:
 C30(H30A,H30B,H30C)
;
_olex2_submission_special_instructions 'No special instructions were received'
_oxdiff_exptl_absorpt_empirical_details
;
Empirical correction (ABSPACK) includes:
- Absorption correction using spherical harmonics
- Frame scaling
;
_oxdiff_exptl_absorpt_empirical_full_max 1.719
_oxdiff_exptl_absorpt_empirical_full_min 0.688

loop_
_space_group_symop_operation_xyz
'x, y, z'
'-x, y+1/2, -z+1/2'
'-x, -y, -z'
'x, -y-1/2, z-1/2'

loop_
_atom_site_label
_atom_site_type_symbol
_atom_site_fract_x
_atom_site_fract_y
_atom_site_fract_z
_atom_site_U_iso_or_equiv
_atom_site_adp_type
_atom_site_occupancy
_atom_site_site_symmetry_order
_atom_site_calc_flag
_atom_site_refinement_flags_posn
_atom_site_refinement_flags_adp
_atom_site_refinement_flags_occupancy
_atom_site_disorder_assembly
_atom_site_disorder_group
Mo1 Mo 0.62008(2) 0.63564(2) 0.70247(3) 0.02265(10) Uani 1 1 d . . . . .
Mo2 Mo 0.54312(2) 0.71415(2) 0.70123(3) 0.02246(10) Uani 1 1 d . . . . .
Mo3 Mo 0.75399(2) 0.86334(2) 0.73545(3) 0.02357(10) Uani 1 1 d . . . . .
Mo4 Mo 0.89387(2) 0.82929(2) 0.84251(3) 0.02331(10) Uani 1 1 d . . . . .
Sb1A Sb 0.65222(11) 0.71020(7) 0.62004(16) 0.0263(3) Uani 0.695(4) 1 d D U P A 1
Sb2A Sb 0.77527(6) 0.80361(4) 0.89680(13) 0.0265(3) Uani 0.657(4) 1 d . . P A 1
As1A As 0.6624(3) 0.6965(2) 0.8289(4) 0.0223(5) Uani 0.695(4) 1 d D U P A 1
As2A As 0.79936(18) 0.79242(12) 0.7041(3) 0.0270(5) Uani 0.657(4) 1 d . . P A 1
Cu1 Cu 0.75434(3) 0.73392(2) 0.78404(7) 0.02607(16) Uani 1 1 d . . . . .
Al1 Al 0.77496(5) 0.40425(4) 0.96202(10) 0.0133(2) Uani 1 1 d . . . . .
F8 F 0.86251(13) 0.42760(8) 0.6944(2) 0.0241(5) Uani 1 1 d . . . . .
F17 F 0.87600(13) 0.29145(8) 0.8081(2) 0.0272(6) Uani 1 1 d . . . . .
F1 F 0.81230(12) 0.40093(8) 1.1023(2) 0.0200(5) Uani 1 1 d . . . . .
F12 F 0.93264(12) 0.40020(8) 1.0508(2) 0.0237(6) Uani 1 1 d . . . . .
F19 F 0.76613(13) 0.36770(8) 0.6837(2) 0.0232(5) Uani 1 1 d . . . . .
F38 F 0.61802(13) 0.47969(8) 0.7896(2) 0.0265(6) Uani 1 1 d . . . . .
F46 F 0.75197(13) 0.47598(8) 1.1268(2) 0.0244(6) Uani 1 1 d . . . . .
F23 F 0.66216(13) 0.31669(9) 0.7386(2) 0.0268(6) Uani 1 1 d . . . . .
F26 F 0.71040(14) 0.28247(8) 0.9353(2) 0.0273(6) Uani 1 1 d . . . . .
F33 F 0.63292(13) 0.35537(8) 0.9616(2) 0.0269(6) Uani 1 1 d . . . . .
F18 F 0.88516(12) 0.35579(8) 0.8442(2) 0.0247(6) Uani 1 1 d . . . . .
F10 F 0.95585(13) 0.49900(9) 0.8804(3) 0.0303(6) Uani 1 1 d . . . . .
F3 F 0.76906(13) 0.50625(8) 0.9262(2) 0.0237(5) Uani 1 1 d . . . . .
F41 F 0.64360(14) 0.49794(9) 1.0067(3) 0.0314(6) Uani 1 1 d . . . . .
F34 F 0.61544(14) 0.39372(9) 0.7559(2) 0.0302(6) Uani 1 1 d . . . . .
F31 F 0.74888(14) 0.32931(8) 1.1015(2) 0.0271(6) Uani 1 1 d . . . . .
F16 F 0.86806(15) 0.53581(8) 1.0934(3) 0.0288(6) Uani 1 1 d . . . . .
F9 F 0.94146(14) 0.46723(10) 0.6766(3) 0.0330(7) Uani 1 1 d . . . . .
F25 F 0.78714(15) 0.25133(8) 0.8793(2) 0.0294(6) Uani 1 1 d . . . . .
F2 F 0.85151(15) 0.53890(8) 0.8884(3) 0.0291(6) Uani 1 1 d . . . . .
F11 F 0.95861(12) 0.43376(9) 0.8854(2) 0.0276(6) Uani 1 1 d . . . . .
F21 F 0.77936(15) 0.26503(9) 0.6376(3) 0.0323(7) Uani 1 1 d . . . . .
F20 F 0.83795(14) 0.33322(9) 0.6232(3) 0.0315(6) Uani 1 1 d . . . . .
F4 F 0.74399(13) 0.47031(9) 0.7170(2) 0.0290(6) Uani 1 1 d . . . . .
F24 F 0.67811(15) 0.25297(9) 0.7172(3) 0.0331(7) Uani 1 1 d . . . . .
F15 F 0.91873(15) 0.52954(9) 1.3121(3) 0.0330(7) Uani 1 1 d . . . . .
O10 O 0.76516(14) 0.35654(9) 0.9006(2) 0.0163(6) Uani 1 1 d . . . . .
F32 F 0.54772(13) 0.38792(10) 0.9892(3) 0.0358(7) Uani 1 1 d . . . . .
O9 O 0.82469(13) 0.43336(9) 0.8978(2) 0.0148(6) Uani 1 1 d . . . . .
F6 F 0.87225(19) 0.53172(10) 0.6807(3) 0.0407(8) Uani 1 1 d . . . . .
F22 F 0.70393(15) 0.30847(9) 0.5571(2) 0.0331(7) Uani 1 1 d . . . . .
F27 F 0.94819(15) 0.30027(10) 0.9972(3) 0.0399(8) Uani 1 1 d . . . . .
F13 F 0.98243(15) 0.39639(10) 1.2716(3) 0.0366(7) Uani 1 1 d . . . . .
F45 F 0.81448(16) 0.46979(10) 1.3417(3) 0.0380(8) Uani 1 1 d . . . . .
F36 F 0.47534(14) 0.43316(12) 0.8198(3) 0.0470(9) Uani 1 1 d . . . . .
F42 F 0.61857(16) 0.36367(10) 1.1691(3) 0.0381(8) Uani 1 1 d . . . . .
F7 F 0.80945(17) 0.48876(11) 0.5670(3) 0.0400(8) Uani 1 1 d . . . . .
F35 F 0.52794(16) 0.36449(10) 0.7806(3) 0.0427(9) Uani 1 1 d . . . . .
F37 F 0.51521(16) 0.44115(10) 0.6723(3) 0.0425(8) Uani 1 1 d . . . . .
F40 F 0.55901(15) 0.46472(11) 1.0307(3) 0.0381(7) Uani 1 1 d . . . . .
F14 F 0.97826(16) 0.46058(11) 1.4085(3) 0.0388(7) Uani 1 1 d . . . . .
F39 F 0.53145(15) 0.50337(10) 0.8344(3) 0.0418(8) Uani 1 1 d . . . . .
O11 O 0.69754(13) 0.42662(9) 0.9445(2) 0.0155(6) Uani 1 1 d . . . . .
F5 F 0.75359(18) 0.53508(10) 0.7111(3) 0.0413(8) Uani 1 1 d . . . . .
F30 F 0.8140(2) 0.32419(10) 1.3158(3) 0.0441(9) Uani 1 1 d . . . . .
F28 F 1.00840(18) 0.29135(11) 1.2129(3) 0.0529(11) Uani 1 1 d . . . . .
O7 O 0.93608(18) 0.75231(12) 0.9923(4) 0.0407(10) Uani 1 1 d . . . . .
O6 O 0.7946(2) 0.87530(13) 0.5070(4) 0.0399(9) Uani 1 1 d . . . . .
O1 O 0.76264(19) 0.62076(12) 0.6767(4) 0.0403(9) Uani 1 1 d . . . . .
O4 O 0.51215(18) 0.67850(13) 0.9193(3) 0.0357(9) Uani 1 1 d . . . . .
F43 F 0.6869(3) 0.35771(14) 1.3791(3) 0.0689(15) Uani 1 1 d . . . . .
F29 F 0.9444(2) 0.30286(12) 1.3772(3) 0.0617(12) Uani 1 1 d . . . . .
O5 O 0.62752(19) 0.81738(15) 0.6018(4) 0.0492(12) Uani 1 1 d . . . . .
O3 O 0.5939(2) 0.79535(13) 0.8237(4) 0.0474(11) Uani 1 1 d . . . . .
O2 O 0.5679(2) 0.63203(14) 0.4369(4) 0.0514(12) Uani 1 1 d . . . . .
F44 F 0.7863(2) 0.40924(14) 1.4723(3) 0.0632(13) Uani 1 1 d . . . . .
O8 O 0.8881(2) 0.87346(17) 1.0685(4) 0.0531(12) Uani 1 1 d . . . . .
N1 N 0.8290(2) 0.69428(13) 0.8276(4) 0.0325(10) Uani 1 1 d . . . . .
C38 C 0.9293(2) 0.43382(14) 1.1094(4) 0.0208(9) Uani 1 1 d . . . . .
C16 C 0.7815(2) 0.86832(15) 0.5924(5) 0.0294(11) Uani 1 1 d . . . . .
C31 C 0.86373(19) 0.46659(13) 0.9244(4) 0.0150(8) Uani 1 1 d . . . . .
C59 C 0.5717(2) 0.47140(15) 0.8455(5) 0.0276(10) Uani 1 1 d . . . . .
C60 C 0.6067(2) 0.46496(15) 0.9740(4) 0.0253(10) Uani 1 1 d . . . . .
C36 C 0.9179(2) 0.46519(14) 0.8566(4) 0.0200(9) Uani 1 1 d . . . . .
C22 C 0.9183(2) 0.77994(16) 0.9367(5) 0.0315(11) Uani 1 1 d . . . . .
C9 C 0.5272(2) 0.69166(16) 0.8434(5) 0.0300(11) Uani 1 1 d . . . . .
C47 C 0.7092(2) 0.28880(14) 0.7447(4) 0.0243(10) Uani 1 1 d . . . . .
C55 C 0.6486(2) 0.42520(14) 1.0003(4) 0.0203(9) Uani 1 1 d . . . . .
C8 C 0.5775(3) 0.76511(17) 0.7807(5) 0.0330(11) Uani 1 1 d . . . . .
C32 C 0.8187(2) 0.50350(13) 0.8751(4) 0.0203(9) Uani 1 1 d . . . . .
C44 C 0.8419(2) 0.32533(13) 0.8178(4) 0.0214(9) Uani 1 1 d . . . . .
C37 C 0.89849(19) 0.46874(13) 1.0554(4) 0.0167(8) Uani 1 1 d . . . . .
C35 C 0.8902(2) 0.46330(14) 0.7248(4) 0.0217(9) Uani 1 1 d . . . . .
C45 C 0.7979(2) 0.33257(14) 0.6937(4) 0.0225(9) Uani 1 1 d . . . . .
C48 C 0.7526(2) 0.28566(13) 0.8706(4) 0.0223(9) Uani 1 1 d . . . . .
C39 C 0.9560(2) 0.43116(15) 1.2261(4) 0.0262(10) Uani 1 1 d . . . . .
C56 C 0.6009(2) 0.39051(15) 0.9455(4) 0.0237(9) Uani 1 1 d . . . . .
C54 C 0.8126(3) 0.31971(14) 1.1214(4) 0.0264(10) Uani 1 1 d . . . . .
C15 C 0.6754(3) 0.83305(18) 0.6506(5) 0.0376(13) Uani 1 1 d . . . . .
C66 C 0.7302(2) 0.44724(15) 1.1851(4) 0.0235(9) Uani 1 1 d . . . . .
C58 C 0.5320(2) 0.43524(17) 0.7870(5) 0.0310(11) Uani 1 1 d . . . . .
C46 C 0.7471(2) 0.29834(15) 0.6561(4) 0.0243(10) Uani 1 1 d . . . . .
C42 C 0.8968(2) 0.50023(14) 1.1296(4) 0.0221(9) Uani 1 1 d . . . . .
C1 C 0.7104(3) 0.62827(15) 0.6856(5) 0.0312(11) Uani 1 1 d . . . . .
C43 C 0.8012(2) 0.32199(13) 0.9082(4) 0.0185(8) Uani 1 1 d . . . . .
C41 C 0.9237(2) 0.49773(16) 1.2462(4) 0.0261(10) Uani 1 1 d . . . . .
C29 C 0.8654(2) 0.66854(15) 0.8447(4) 0.0280(10) Uani 1 1 d . . . . .
C49 C 0.8430(2) 0.31420(13) 1.0331(4) 0.0233(10) Uani 1 1 d . . . . .
C57 C 0.5701(2) 0.39524(15) 0.8144(4) 0.0286(11) Uani 1 1 d . . . . .
C25 C 0.9331(2) 0.87510(16) 0.7262(5) 0.0298(11) Uani 1 1 d . . . . .
H25 H 0.906600 0.896007 0.684429 0.036 Uiso 1 1 calc R U . . .
C33 C 0.7873(2) 0.50074(15) 0.7445(4) 0.0263(10) Uani 1 1 d . . . . .
C61 C 0.6783(2) 0.42150(15) 1.1319(4) 0.0229(9) Uani 1 1 d . . . . .
C65 C 0.7650(3) 0.44411(17) 1.2974(4) 0.0309(11) Uani 1 1 d . . . . .
C40 C 0.9534(2) 0.46323(17) 1.2958(4) 0.0281(11) Uani 1 1 d . . . . .
C2 C 0.5883(3) 0.63593(16) 0.5340(5) 0.0357(12) Uani 1 1 d . . . . .
C23 C 0.8873(2) 0.85665(19) 0.9846(5) 0.0362(13) Uani 1 1 d . . . . .
C26 C 0.9394(3) 0.83592(19) 0.6846(6) 0.0411(13) Uani 1 1 d . . . . .
H26 H 0.917691 0.825911 0.611000 0.049 Uiso 1 1 calc R U . . .
C7 C 0.5981(3) 0.60443(17) 0.8629(5) 0.0389(13) Uani 1 1 d . . . . .
H7 H 0.605443 0.617433 0.934894 0.047 Uiso 1 1 calc R U . . .
C51 C 0.9433(3) 0.30044(16) 1.1833(5) 0.0416(15) Uani 1 1 d . . . . .
C21 C 0.6794(3) 0.9000(2) 0.8014(6) 0.0411(14) Uani 1 1 d . . . . .
H21 H 0.639337 0.887636 0.806358 0.049 Uiso 1 1 calc R U . . .
C17 C 0.6898(3) 0.91987(18) 0.7043(5) 0.0390(13) Uani 1 1 d . . . . .
H17 H 0.658006 0.923522 0.633024 0.047 Uiso 1 1 calc R U . . .
C53 C 0.8459(3) 0.31647(15) 1.2358(4) 0.0337(12) Uani 1 1 d . . . . .
C24 C 0.9723(2) 0.87798(18) 0.8391(5) 0.0366(13) Uani 1 1 d . . . . .
H24 H 0.976315 0.900867 0.887145 0.044 Uiso 1 1 calc R U . . .
C34 C 0.8395(3) 0.49650(16) 0.6763(4) 0.0290(10) Uani 1 1 d . . . . .
C50 C 0.9104(3) 0.30470(14) 1.0694(5) 0.0310(12) Uani 1 1 d . . . . .
C27 C 0.9837(3) 0.8146(2) 0.7722(7) 0.0482(16) Uani 1 1 d . . . . .
H27 H 0.997335 0.787524 0.768105 0.058 Uiso 1 1 calc R U . . .
C13 C 0.4865(3) 0.7230(2) 0.5086(5) 0.0476(17) Uani 1 1 d . . . . .
H13 H 0.508726 0.723513 0.449721 0.057 Uiso 1 1 calc R U . . .
C62 C 0.6655(3) 0.39169(17) 1.2039(4) 0.0312(11) Uani 1 1 d . . . . .
C63 C 0.7009(3) 0.3878(2) 1.3166(5) 0.0425(15) Uani 1 1 d . . . . .
C14 C 0.4754(3) 0.7561(2) 0.5724(6) 0.0534(18) Uani 1 1 d . . . . .
H14 H 0.489238 0.782832 0.564051 0.064 Uiso 1 1 calc R U . . .
C6 C 0.5379(3) 0.60430(17) 0.7743(6) 0.0374(13) Uani 1 1 d . . . . .
H6 H 0.497834 0.617214 0.776513 0.045 Uiso 1 1 calc R U . . .
C3 C 0.6447(3) 0.58174(17) 0.8242(6) 0.0426(14) Uani 1 1 d . . . . .
H3 H 0.689201 0.576943 0.865753 0.051 Uiso 1 1 calc R U . . .
C52 C 0.9114(3) 0.30652(16) 1.2672(5) 0.0395(15) Uani 1 1 d . . . . .
C5 C 0.5486(3) 0.58160(17) 0.6832(6) 0.0428(15) Uani 1 1 d . . . . .
H5 H 0.516816 0.576674 0.612701 0.051 Uiso 1 1 calc R U . . .
C28 C 1.0048(2) 0.8407(2) 0.8686(6) 0.0491(18) Uani 1 1 d . . . . .
H28 H 1.035078 0.834253 0.939536 0.059 Uiso 1 1 calc R U . . .
C30 C 0.9107(3) 0.63466(18) 0.8666(5) 0.0386(13) Uani 1 1 d . . . . .
H30A H 0.918873 0.625677 0.794570 0.058 Uiso 1 1 calc R U . . .
H30B H 0.891149 0.612627 0.900254 0.058 Uiso 1 1 calc R U . . .
H30C H 0.952504 0.642821 0.919612 0.058 Uiso 1 1 calc R U . . .
C20 C 0.7386(3) 0.9016(2) 0.8891(5) 0.0432(14) Uani 1 1 d . . . . .
H20 H 0.745414 0.890677 0.963696 0.052 Uiso 1 1 calc R U . . .
C12 C 0.4591(3) 0.6888(2) 0.5469(6) 0.058(2) Uani 1 1 d . . . . .
H12 H 0.459157 0.662085 0.519860 0.069 Uiso 1 1 calc R U . . .
C10 C 0.4415(3) 0.7439(3) 0.6485(6) 0.0548(19) Uani 1 1 d . . . . .
H10 H 0.427484 0.760576 0.701329 0.066 Uiso 1 1 calc R U . . .
C4 C 0.6143(3) 0.56734(16) 0.7134(6) 0.0407(14) Uani 1 1 d . . . . .
H4 H 0.634319 0.551033 0.667676 0.049 Uiso 1 1 calc R U . . .
C64 C 0.7506(3) 0.4139(2) 1.3641(4) 0.0412(14) Uani 1 1 d . . . . .
C11 C 0.4311(3) 0.7029(3) 0.6350(6) 0.058(2) Uani 1 1 d . . . . .
H11 H 0.408828 0.686737 0.677645 0.069 Uiso 1 1 calc R U . . .
C18 C 0.7565(3) 0.93340(16) 0.7331(5) 0.0362(12) Uani 1 1 d . . . . .
H18 H 0.777304 0.947473 0.683904 0.043 Uiso 1 1 calc R U . . .
C19 C 0.7864(3) 0.92240(18) 0.8468(5) 0.0389(13) Uani 1 1 d . . . . .
H19 H 0.830745 0.927889 0.888000 0.047 Uiso 1 1 calc R U . . .
As1B As 0.6502(5) 0.7074(3) 0.6470(6) 0.0288(12) Uani 0.305(4) 1 d D U P A 2
Sb1B Sb 0.6635(5) 0.6965(3) 0.8516(6) 0.0302(10) Uani 0.305(4) 1 d D U P A 2
Sb2B Sb 0.80576(19) 0.78873(13) 0.6751(3) 0.0297(7) Uani 0.343(4) 1 d . . P A 2
As2B As 0.7830(2) 0.80207(14) 0.8636(3) 0.0200(7) Uani 0.343(4) 1 d . . P A 2
Cl1A Cl 0.62073(12) 0.43223(12) 0.4926(2) 0.0744(10) Uani 0.734(5) 1 d D U P B 1
Cl2A Cl 0.6502(2) 0.51335(12) 0.4222(4) 0.0954(13) Uani 0.734(5) 1 d D U P B 1
C67A C 0.6007(8) 0.4734(4) 0.4034(16) 0.113(4) Uani 0.734(5) 1 d D U P B 1
H67A H 0.595604 0.463811 0.324373 0.136 Uiso 0.734(5) 1 calc R U P B 1
H67B H 0.556647 0.482896 0.407776 0.136 Uiso 0.734(5) 1 calc R U P B 1
Cl2B Cl 0.5842(5) 0.4875(3) 0.5141(7) 0.085(3) Uani 0.266(5) 1 d D U P B 2
Cl1B Cl 0.6162(4) 0.4894(3) 0.3044(8) 0.074(2) Uani 0.266(5) 1 d D U P B 2
C67B C 0.617(2) 0.5134(10) 0.427(2) 0.105(5) Uani 0.266(5) 1 d D U P B 2
H67C H 0.663389 0.520022 0.466904 0.125 Uiso 0.266(5) 1 calc R U P B 2
H67D H 0.592638 0.539041 0.407940 0.125 Uiso 0.266(5) 1 calc R U P B 2

loop_
_atom_site_aniso_label
_atom_site_aniso_U_11
_atom_site_aniso_U_22
_atom_site_aniso_U_33
_atom_site_aniso_U_23
_atom_site_aniso_U_13
_atom_site_aniso_U_12
Mo1 0.01648(16) 0.01546(18) 0.0322(2) 0.00113(14) -0.00037(14) -0.00407(12)
Mo2 0.01346(16) 0.0240(2) 0.0304(2) 0.00822(14) 0.00668(14) 0.00127(13)
Mo3 0.01457(16) 0.0220(2) 0.0316(2) 0.01022(14) 0.00154(14) -0.00182(13)
Mo4 0.01308(16) 0.01945(19) 0.0344(2) 0.00742(14) 0.00090(14) -0.00292(13)
Sb1A 0.0176(3) 0.0252(4) 0.0358(8) -0.0016(5) 0.0063(5) -0.0023(2)
Sb2A 0.0183(4) 0.0253(3) 0.0330(7) 0.0098(4) 0.0018(4) -0.0038(2)
As1A 0.0188(6) 0.0238(7) 0.0246(12) 0.0010(10) 0.0061(9) -0.0044(4)
As2A 0.0245(8) 0.0260(8) 0.0301(12) 0.0053(8) 0.0061(7) -0.0054(5)
Cu1 0.0159(3) 0.0199(3) 0.0404(4) 0.0038(3) 0.0038(3) -0.0036(3)
Al1 0.0115(5) 0.0103(5) 0.0171(5) 0.0010(4) 0.0019(4) -0.0016(4)
F8 0.0236(12) 0.0219(13) 0.0267(13) -0.0079(11) 0.0062(10) -0.0045(10)
F17 0.0220(12) 0.0211(14) 0.0350(15) -0.0063(11) 0.0012(11) 0.0094(11)
F1 0.0200(11) 0.0181(12) 0.0192(11) 0.0011(9) 0.0004(9) -0.0035(10)
F12 0.0214(12) 0.0180(13) 0.0280(13) -0.0059(10) 0.0000(10) 0.0056(10)
F19 0.0254(12) 0.0171(13) 0.0265(13) 0.0027(10) 0.0055(10) 0.0008(10)
F38 0.0210(12) 0.0240(14) 0.0371(15) 0.0092(12) 0.0123(11) 0.0012(11)
F46 0.0274(13) 0.0220(14) 0.0273(13) -0.0033(11) 0.0134(11) -0.0098(11)
F23 0.0200(12) 0.0260(14) 0.0300(14) -0.0009(11) -0.0014(11) -0.0008(11)
F26 0.0318(14) 0.0211(13) 0.0277(13) -0.0003(11) 0.0057(11) -0.0102(11)
F33 0.0276(13) 0.0178(13) 0.0302(14) 0.0052(11) -0.0012(11) -0.0072(11)
F18 0.0163(11) 0.0214(13) 0.0347(14) -0.0051(11) 0.0039(10) -0.0030(10)
F10 0.0227(12) 0.0374(16) 0.0340(14) -0.0130(12) 0.0133(11) -0.0217(12)
F3 0.0210(12) 0.0203(13) 0.0329(14) 0.0041(11) 0.0124(11) 0.0065(10)
F41 0.0292(14) 0.0210(14) 0.0470(17) -0.0049(12) 0.0152(13) 0.0013(11)
F34 0.0313(14) 0.0304(15) 0.0253(13) 0.0029(11) 0.0013(11) -0.0001(12)
F31 0.0314(14) 0.0229(14) 0.0255(13) 0.0035(11) 0.0045(11) -0.0059(11)
F16 0.0356(14) 0.0160(13) 0.0363(15) -0.0066(11) 0.0123(12) 0.0007(11)
F9 0.0271(13) 0.0434(18) 0.0347(15) -0.0117(13) 0.0191(12) -0.0122(13)
F25 0.0379(15) 0.0111(12) 0.0336(14) -0.0006(11) -0.0004(12) 0.0019(11)
F2 0.0438(16) 0.0111(12) 0.0389(15) -0.0005(11) 0.0224(13) -0.0074(12)
F11 0.0149(11) 0.0365(16) 0.0320(14) -0.0061(12) 0.0075(10) 0.0056(11)
F21 0.0392(15) 0.0209(14) 0.0336(15) -0.0093(12) 0.0039(12) 0.0021(12)
F20 0.0304(14) 0.0353(17) 0.0321(15) -0.0044(12) 0.0142(12) -0.0012(12)
F4 0.0184(12) 0.0366(16) 0.0282(14) 0.0036(12) -0.0006(10) 0.0015(11)
F24 0.0383(15) 0.0213(14) 0.0340(15) -0.0062(12) -0.0006(12) -0.0156(12)
F15 0.0365(15) 0.0315(16) 0.0336(15) -0.0176(13) 0.0139(12) -0.0050(13)
O10 0.0163(13) 0.0088(13) 0.0214(14) 0.0021(11) 0.0007(11) -0.0012(11)
F32 0.0187(12) 0.0449(18) 0.0447(17) 0.0147(14) 0.0102(12) -0.0117(12)
O9 0.0120(12) 0.0122(14) 0.0192(13) -0.0009(11) 0.0020(10) -0.0025(10)
F6 0.063(2) 0.0254(16) 0.0432(18) 0.0045(13) 0.0305(16) -0.0106(15)
F22 0.0341(15) 0.0337(16) 0.0237(14) 0.0023(12) -0.0062(12) -0.0069(13)
F27 0.0249(14) 0.0406(18) 0.0452(18) -0.0053(15) -0.0067(13) 0.0123(13)
F13 0.0342(15) 0.0365(17) 0.0316(15) 0.0003(13) -0.0048(12) 0.0125(13)
F45 0.0430(17) 0.0458(19) 0.0260(14) -0.0089(13) 0.0107(13) -0.0258(15)
F36 0.0134(12) 0.056(2) 0.069(2) 0.0193(18) 0.0065(14) -0.0015(13)
F42 0.0409(17) 0.0421(18) 0.0300(15) 0.0072(13) 0.0072(13) -0.0279(15)
F7 0.0474(18) 0.049(2) 0.0219(14) 0.0037(13) 0.0066(13) 0.0069(16)
F35 0.0358(16) 0.0338(17) 0.0433(18) 0.0086(14) -0.0163(14) -0.0191(14)
F37 0.0363(16) 0.0401(18) 0.0406(17) 0.0170(15) -0.0083(14) -0.0026(14)
F40 0.0255(14) 0.0463(19) 0.0516(19) 0.0057(15) 0.0261(14) 0.0068(13)
F14 0.0369(16) 0.052(2) 0.0228(14) -0.0072(13) -0.0010(12) -0.0020(15)
F39 0.0290(15) 0.0357(18) 0.064(2) 0.0140(16) 0.0174(15) 0.0166(14)
O11 0.0126(12) 0.0155(14) 0.0193(14) 0.0031(11) 0.0059(11) -0.0003(11)
F5 0.0529(19) 0.0333(17) 0.0392(17) 0.0176(14) 0.0149(15) 0.0215(15)
F30 0.073(2) 0.0325(17) 0.0224(15) 0.0038(12) 0.0054(15) -0.0051(17)
F28 0.0414(19) 0.0417(19) 0.054(2) -0.0009(16) -0.0248(17) 0.0147(16)
O7 0.0255(17) 0.034(2) 0.054(2) 0.0233(19) -0.0055(16) 0.0010(16)
O6 0.038(2) 0.044(2) 0.038(2) 0.0029(18) 0.0093(17) 0.0021(18)
O1 0.0281(19) 0.031(2) 0.062(3) -0.0113(19) 0.0121(18) 0.0017(16)
O4 0.0285(17) 0.047(2) 0.0326(19) 0.0099(17) 0.0106(15) -0.0080(17)
F43 0.098(3) 0.072(3) 0.0281(17) 0.0196(18) 0.0003(19) -0.055(3)
F29 0.083(3) 0.053(2) 0.0274(17) 0.0052(16) -0.0251(18) 0.012(2)
O5 0.0243(18) 0.060(3) 0.051(2) 0.017(2) -0.0113(17) -0.0195(19)
O3 0.058(3) 0.033(2) 0.061(3) -0.013(2) 0.033(2) -0.007(2)
O2 0.060(3) 0.050(3) 0.035(2) -0.0063(19) -0.004(2) -0.019(2)
F44 0.085(3) 0.073(3) 0.0216(15) 0.0079(16) -0.0036(17) -0.045(2)
O8 0.033(2) 0.079(4) 0.044(2) -0.017(2) 0.0045(18) -0.003(2)
N1 0.0167(18) 0.026(2) 0.051(3) 0.0028(19) 0.0033(18) -0.0001(17)
C38 0.0117(17) 0.022(2) 0.028(2) -0.0083(18) 0.0036(16) -0.0027(16)
C16 0.023(2) 0.020(2) 0.042(3) 0.006(2) 0.002(2) 0.0005(18)
C31 0.0116(16) 0.015(2) 0.0199(19) -0.0021(15) 0.0076(15) -0.0025(15)
C59 0.0167(19) 0.023(2) 0.045(3) 0.010(2) 0.0112(19) 0.0062(18)
C60 0.0170(19) 0.026(2) 0.037(3) 0.002(2) 0.0142(18) 0.0005(18)
C36 0.0138(17) 0.019(2) 0.028(2) -0.0038(17) 0.0080(16) -0.0073(16)
C22 0.017(2) 0.029(3) 0.043(3) 0.004(2) -0.001(2) -0.0064(19)
C9 0.018(2) 0.033(3) 0.037(3) 0.002(2) 0.0036(19) -0.0011(19)
C47 0.023(2) 0.017(2) 0.028(2) -0.0015(17) -0.0024(18) -0.0068(17)
C55 0.0168(18) 0.020(2) 0.026(2) 0.0033(17) 0.0091(16) -0.0040(16)
C8 0.032(2) 0.030(3) 0.042(3) 0.004(2) 0.020(2) 0.000(2)
C32 0.0213(19) 0.016(2) 0.026(2) 0.0014(17) 0.0112(17) -0.0015(17)
C44 0.0183(19) 0.014(2) 0.029(2) -0.0044(17) 0.0015(17) 0.0023(16)
C37 0.0104(16) 0.016(2) 0.024(2) -0.0050(16) 0.0062(15) -0.0038(15)
C35 0.0190(19) 0.024(2) 0.024(2) -0.0071(18) 0.0086(17) -0.0087(17)
C45 0.021(2) 0.021(2) 0.025(2) -0.0009(18) 0.0049(17) 0.0002(17)
C48 0.026(2) 0.013(2) 0.024(2) 0.0025(16) -0.0005(18) -0.0036(17)
C39 0.0167(19) 0.027(2) 0.032(2) -0.003(2) 0.0007(18) 0.0025(18)
C56 0.0161(19) 0.023(2) 0.031(2) 0.0045(19) 0.0049(17) -0.0063(17)
C54 0.033(2) 0.012(2) 0.029(2) 0.0040(18) -0.001(2) -0.0034(18)
C15 0.028(3) 0.042(3) 0.038(3) 0.022(2) 0.001(2) 0.002(2)
C66 0.027(2) 0.024(2) 0.025(2) 0.0001(18) 0.0163(18) -0.0083(19)
C58 0.017(2) 0.033(3) 0.041(3) 0.012(2) 0.0031(19) -0.0028(19)
C46 0.025(2) 0.022(2) 0.022(2) -0.0040(18) -0.0002(18) -0.0013(18)
C42 0.0170(18) 0.019(2) 0.032(2) -0.0063(18) 0.0106(17) -0.0048(16)
C1 0.030(3) 0.018(2) 0.041(3) -0.007(2) 0.001(2) -0.004(2)
C43 0.0167(18) 0.012(2) 0.023(2) 0.0011(16) -0.0008(16) 0.0000(15)
C41 0.020(2) 0.031(3) 0.029(2) -0.014(2) 0.0089(18) -0.0089(19)
C29 0.020(2) 0.026(3) 0.035(3) -0.004(2) 0.0041(19) -0.003(2)
C49 0.028(2) 0.0110(19) 0.023(2) -0.0006(16) -0.0063(18) 0.0021(17)
C57 0.025(2) 0.023(2) 0.034(3) 0.007(2) -0.0005(19) -0.0094(19)
C25 0.022(2) 0.027(3) 0.043(3) 0.012(2) 0.011(2) -0.0066(19)
C33 0.028(2) 0.023(2) 0.029(2) 0.0063(19) 0.0076(19) 0.0054(19)
C61 0.022(2) 0.025(2) 0.024(2) -0.0011(18) 0.0096(17) -0.0072(18)
C65 0.036(3) 0.031(3) 0.028(2) -0.010(2) 0.012(2) -0.017(2)
C40 0.019(2) 0.038(3) 0.026(2) -0.009(2) 0.0029(18) -0.0066(19)
C2 0.037(3) 0.025(3) 0.038(3) -0.005(2) -0.003(2) -0.009(2)
C23 0.017(2) 0.046(3) 0.042(3) 0.004(3) 0.001(2) -0.006(2)
C26 0.039(3) 0.038(3) 0.051(3) 0.007(3) 0.022(3) -0.002(3)
C7 0.043(3) 0.028(3) 0.047(3) 0.019(2) 0.013(3) -0.005(2)
C51 0.039(3) 0.023(3) 0.046(3) -0.002(2) -0.019(3) 0.011(2)
C21 0.026(2) 0.049(4) 0.054(3) 0.016(3) 0.021(2) 0.011(2)
C17 0.032(3) 0.036(3) 0.048(3) 0.014(3) 0.010(2) 0.015(2)
C53 0.052(3) 0.015(2) 0.025(2) 0.0035(19) -0.005(2) -0.005(2)
C24 0.022(2) 0.034(3) 0.050(3) 0.010(2) 0.004(2) -0.015(2)
C34 0.039(3) 0.024(2) 0.026(2) 0.0022(19) 0.012(2) -0.002(2)
C50 0.033(3) 0.015(2) 0.036(3) -0.0025(19) -0.008(2) 0.0056(19)
C27 0.037(3) 0.039(3) 0.080(5) 0.017(3) 0.035(3) 0.012(3)
C13 0.024(2) 0.082(5) 0.035(3) 0.018(3) 0.006(2) 0.013(3)
C62 0.033(2) 0.034(3) 0.028(2) 0.001(2) 0.011(2) -0.017(2)
C63 0.059(4) 0.042(3) 0.028(3) 0.006(2) 0.013(2) -0.026(3)
C14 0.048(3) 0.060(4) 0.049(4) 0.028(3) 0.006(3) 0.018(3)
C6 0.030(2) 0.024(3) 0.059(4) 0.012(2) 0.011(2) -0.010(2)
C3 0.040(3) 0.024(3) 0.060(4) 0.017(3) 0.007(3) 0.001(2)
C52 0.053(3) 0.022(3) 0.027(3) 0.002(2) -0.018(3) 0.001(2)
C5 0.036(3) 0.020(3) 0.067(4) 0.003(3) 0.005(3) -0.014(2)
C28 0.011(2) 0.061(4) 0.072(4) 0.040(4) 0.005(2) -0.001(2)
C30 0.034(3) 0.035(3) 0.047(3) 0.004(2) 0.011(2) 0.012(2)
C20 0.045(3) 0.050(4) 0.039(3) 0.006(3) 0.018(3) 0.013(3)
C12 0.032(3) 0.056(4) 0.062(4) 0.001(3) -0.028(3) 0.001(3)
C10 0.025(3) 0.080(6) 0.059(4) 0.013(4) 0.010(3) 0.026(3)
C4 0.042(3) 0.012(2) 0.067(4) 0.004(2) 0.011(3) -0.007(2)
C64 0.051(3) 0.052(4) 0.020(2) 0.003(2) 0.008(2) -0.022(3)
C11 0.010(2) 0.114(7) 0.042(3) 0.029(4) -0.006(2) -0.009(3)
C18 0.044(3) 0.017(2) 0.053(3) 0.005(2) 0.022(3) 0.003(2)
C19 0.034(3) 0.033(3) 0.049(3) -0.011(3) 0.008(2) 0.005(2)
As1B 0.0263(14) 0.0301(18) 0.032(2) -0.0063(18) 0.0105(17) -0.0040(11)
Sb1B 0.0235(10) 0.0274(10) 0.041(2) 0.003(2) 0.0117(19) -0.0016(7)
Sb2B 0.0223(9) 0.0265(10) 0.0374(17) 0.0084(11) 0.0029(9) -0.0051(6)
As2B 0.0166(11) 0.0244(11) 0.0195(16) 0.0093(11) 0.0052(9) -0.0063(8)
Cl1A 0.0377(11) 0.125(3) 0.0588(15) 0.0253(15) 0.0088(10) -0.0077(13)
Cl2A 0.072(2) 0.087(2) 0.111(3) 0.019(2) -0.0059(19) -0.0039(18)
C67A 0.082(6) 0.118(7) 0.119(7) 0.012(7) -0.011(6) -0.012(7)
Cl2B 0.089(5) 0.097(6) 0.062(4) -0.002(4) 0.007(4) -0.052(5)
Cl1B 0.069(4) 0.080(5) 0.080(5) 0.003(4) 0.033(4) 0.026(4)
C67B 0.078(9) 0.109(9) 0.107(9) 0.009(9) -0.010(9) -0.005(9)

loop_
_atom_type_symbol
_atom_type_description
_atom_type_scat_dispersion_real
_atom_type_scat_dispersion_imag
_atom_type_scat_source
C C 0.0181 0.0091 'International Tables Vol C Tables 4.2.6.8 and 6.1.1.4'
H H 0.0000 0.0000 'International Tables Vol C Tables 4.2.6.8 and 6.1.1.4'
Al Al 0.2130 0.2455 'International Tables Vol C Tables 4.2.6.8 and 6.1.1.4'
As As -0.9300 1.0051 'International Tables Vol C Tables 4.2.6.8 and 6.1.1.4'
Cl Cl 0.3639 0.7018 'International Tables Vol C Tables 4.2.6.8 and 6.1.1.4'
Cu Cu -1.9646 0.5888 'International Tables Vol C Tables 4.2.6.8 and 6.1.1.4'
F F 0.0727 0.0534 'International Tables Vol C Tables 4.2.6.8 and 6.1.1.4'
Mo Mo -0.0483 2.7339 'International Tables Vol C Tables 4.2.6.8 and 6.1.1.4'
N N 0.0311 0.0180 'International Tables Vol C Tables 4.2.6.8 and 6.1.1.4'
O O 0.0492 0.0322 'International Tables Vol C Tables 4.2.6.8 and 6.1.1.4'
Sb Sb -0.0562 5.8946 'International Tables Vol C Tables 4.2.6.8 and 6.1.1.4'

loop_
_exptl_crystal_face_index_h
_exptl_crystal_face_index_k
_exptl_crystal_face_index_l
_exptl_crystal_face_perp_dist
-5 -7 7 0.2162
0 -22 0 0.2945
5 9 -7 0.1755
5 2 -8 0.1696
-2 21 2 0.4171
-13 1 0 0.0446
13 -1 0 0.0446
2 -7 -7 0.2653
-2 7 7 0.2576
-9 7 7 0.2268
13 2 -1 0.0749
13 4 0 0.1049
13 6 -3 0.1160
-13 -4 4 0.1504
5 19 1 0.3725
9 10 -6 0.1619
5 11 -7 0.1855
1 10 -7 0.1850
0 12 -6 0.2015
2 2 -8 0.1706

loop_
_geom_angle_atom_site_label_1
_geom_angle_atom_site_label_2
_geom_angle_atom_site_label_3
_geom_angle
_geom_angle_site_symmetry_1
_geom_angle_site_symmetry_3
_geom_angle_publ_flag
Sb1A Mo1 Mo2 54.78(5) . . ?
As1A Mo1 Mo2 55.03(16) . . ?
As1A Mo1 Sb1A 55.77(12) . . ?
C1 Mo1 Mo2 128.53(15) . . ?
C1 Mo1 Sb1A 75.39(16) . . ?
C1 Mo1 As1A 88.2(2) . . ?
C1 Mo1 C2 88.0(2) . . ?
C1 Mo1 C7 115.6(2) . . ?
C1 Mo1 C6 142.6(2) . . ?
C1 Mo1 C3 84.8(2) . . ?
C1 Mo1 C5 120.4(2) . . ?
C1 Mo1 C4 87.1(2) . . ?
C1 Mo1 As1B 77.4(3) . . ?
C1 Mo1 Sb1B 89.9(3) . . ?
C2 Mo1 Mo2 87.53(17) . . ?
C2 Mo1 Sb1A 71.12(16) . . ?
C2 Mo1 As1A 125.9(2) . . ?
C2 Mo1 C7 140.4(2) . . ?
C2 Mo1 C6 107.6(2) . . ?
C2 Mo1 C3 128.8(2) . . ?
C2 Mo1 C5 82.3(2) . . ?
C2 Mo1 C4 93.2(2) . . ?
C2 Mo1 As1B 76.5(2) . . ?
C2 Mo1 Sb1B 130.5(2) . . ?
C7 Mo1 Mo2 99.40(16) . . ?
C7 Mo1 Sb1A 142.85(17) . . ?
C7 Mo1 As1A 88.1(2) . . ?
C7 Mo1 C6 35.1(2) . . ?
C7 Mo1 As1B 137.0(2) . . ?
C7 Mo1 Sb1B 83.3(2) . . ?
C6 Mo1 Mo2 86.86(14) . . ?
C6 Mo1 Sb1A 141.48(15) . . ?
C6 Mo1 As1A 107.5(2) . . ?
C6 Mo1 As1B 138.5(3) . . ?
C6 Mo1 Sb1B 103.5(3) . . ?
C3 Mo1 Mo2 134.29(18) . . ?
C3 Mo1 Sb1A 151.81(16) . . ?
C3 Mo1 As1A 104.5(2) . . ?
C3 Mo1 C7 35.2(2) . . ?
C3 Mo1 C6 58.7(2) . . ?
C3 Mo1 C5 59.1(2) . . ?
C3 Mo1 As1B 148.7(3) . . ?
C3 Mo1 Sb1B 100.2(2) . . ?
C5 Mo1 Mo2 109.67(16) . . ?
C5 Mo1 Sb1A 148.93(17) . . ?
C5 Mo1 As1A 142.3(2) . . ?
C5 Mo1 C7 58.6(2) . . ?
C5 Mo1 C6 34.9(2) . . ?
C5 Mo1 As1B 151.9(3) . . ?
C5 Mo1 Sb1B 138.1(3) . . ?
C4 Mo1 Mo2 144.34(16) . . ?
C4 Mo1 Sb1A 156.62(19) . . ?
C4 Mo1 As1A 140.4(2) . . ?
C4 Mo1 C7 59.2(2) . . ?
C4 Mo1 C6 59.0(2) . . ?
C4 Mo1 C3 35.9(2) . . ?
C4 Mo1 C5 35.7(2) . . ?
C4 Mo1 As1B 161.6(3) . . ?
C4 Mo1 Sb1B 136.0(2) . . ?
As1B Mo1 Mo2 51.7(2) . . ?
As1B Mo1 Sb1B 54.9(2) . . ?
Sb1B Mo1 Mo2 56.7(2) . . ?
Sb1A Mo2 Mo1 58.00(5) . . ?
As1A Mo2 Mo1 52.53(15) . . ?
As1A Mo2 Sb1A 56.25(12) . . ?
C9 Mo2 Mo1 83.25(16) . . ?
C9 Mo2 Sb1A 130.15(14) . . ?
C9 Mo2 As1A 75.88(19) . . ?
C9 Mo2 C8 91.3(2) . . ?
C9 Mo2 C13 139.1(2) . . ?
C9 Mo2 C14 127.4(2) . . ?
C9 Mo2 C12 107.0(3) . . ?
C9 Mo2 C10 92.8(2) . . ?
C9 Mo2 C11 81.6(2) . . ?
C9 Mo2 As1B 124.0(2) . . ?
C9 Mo2 Sb1B 71.3(2) . . ?
C8 Mo2 Mo1 126.92(16) . . ?
C8 Mo2 Sb1A 89.12(16) . . ?
C8 Mo2 As1A 74.9(2) . . ?
C8 Mo2 C13 113.5(3) . . ?
C8 Mo2 C14 83.7(3) . . ?
C8 Mo2 C12 141.9(2) . . ?
C8 Mo2 C10 87.6(3) . . ?
C8 Mo2 C11 120.9(3) . . ?
C8 Mo2 As1B 88.2(3) . . ?
C8 Mo2 Sb1B 73.1(3) . . ?
C13 Mo2 Mo1 103.87(19) . . ?
C13 Mo2 Sb1A 84.19(15) . . ?
C13 Mo2 As1A 140.03(19) . . ?
C13 Mo2 C12 34.8(3) . . ?
C13 Mo2 As1B 90.2(2) . . ?
C13 Mo2 Sb1B 145.1(2) . . ?
C14 Mo2 Mo1 138.9(2) . . ?
C14 Mo2 Sb1A 102.2(2) . . ?
C14 Mo2 As1A 149.1(3) . . ?
C14 Mo2 C13 35.2(3) . . ?
C14 Mo2 C12 58.5(3) . . ?
C14 Mo2 C11 57.9(3) . . ?
C14 Mo2 As1B 108.2(3) . . ?
C14 Mo2 Sb1B 151.2(3) . . ?
C12 Mo2 Mo1 88.95(19) . . ?
C12 Mo2 Sb1A 102.6(2) . . ?
C12 Mo2 As1A 141.2(2) . . ?
C12 Mo2 As1B 107.0(3) . . ?
C12 Mo2 Sb1B 144.0(3) . . ?
C10 Mo2 Mo1 145.2(2) . . ?
C10 Mo2 Sb1A 137.0(2) . . ?
C10 Mo2 As1A 158.7(3) . . ?
C10 Mo2 C13 58.4(3) . . ?
C10 Mo2 C14 34.8(3) . . ?
C10 Mo2 C12 59.1(3) . . ?
C10 Mo2 C11 35.1(3) . . ?
C10 Mo2 As1B 143.0(3) . . ?
C10 Mo2 Sb1B 154.3(3) . . ?
C11 Mo2 Mo1 110.5(2) . . ?
C11 Mo2 Sb1A 138.0(2) . . ?
C11 Mo2 As1A 152.9(2) . . ?
C11 Mo2 C13 58.0(2) . . ?
C11 Mo2 C12 35.6(3) . . ?
C11 Mo2 As1B 142.6(3) . . ?
C11 Mo2 Sb1B 150.1(3) . . ?
As1B Mo2 Mo1 54.6(2) . . ?
As1B Mo2 Sb1B 55.2(2) . . ?
Sb1B Mo2 Mo1 55.1(2) . . ?
Sb2A Mo3 Mo4 58.41(3) . . ?
As2A Mo3 Mo4 52.28(8) . . ?
As2A Mo3 Sb2A 56.69(7) . . ?
C16 Mo3 Mo4 86.36(14) . . ?
C16 Mo3 Sb2A 131.13(15) . . ?
C16 Mo3 As2A 75.32(16) . . ?
C16 Mo3 C15 88.9(2) . . ?
C16 Mo3 C21 130.3(2) . . ?
C16 Mo3 C17 94.6(2) . . ?
C16 Mo3 C20 141.7(2) . . ?
C16 Mo3 C18 83.8(2) . . ?
C16 Mo3 C19 108.9(2) . . ?
C16 Mo3 Sb2B 68.46(16) . . ?
C16 Mo3 As2B 121.83(17) . . ?
C15 Mo3 Mo4 126.91(17) . . ?
C15 Mo3 Sb2A 87.62(15) . . ?
C15 Mo3 As2A 75.4(2) . . ?
C15 Mo3 C21 84.3(3) . . ?
C15 Mo3 C17 87.7(2) . . ?
C15 Mo3 C20 114.9(3) . . ?
C15 Mo3 C18 121.5(2) . . ?
C15 Mo3 C19 142.4(2) . . ?
C15 Mo3 Sb2B 75.3(2) . . ?
C15 Mo3 As2B 86.62(18) . . ?
C21 Mo3 Mo4 135.12(16) . . ?
C21 Mo3 Sb2A 97.77(16) . . ?
C21 Mo3 As2A 147.35(18) . . ?
C21 Mo3 C17 36.1(2) . . ?
C21 Mo3 C20 35.3(2) . . ?
C21 Mo3 C18 59.4(2) . . ?
C21 Mo3 C19 58.7(2) . . ?
C21 Mo3 Sb2B 152.42(18) . . ?
C21 Mo3 As2B 106.86(18) . . ?
C17 Mo3 Mo4 145.37(16) . . ?
C17 Mo3 Sb2A 133.87(16) . . ?
C17 Mo3 As2A 160.31(18) . . ?
C17 Mo3 C20 59.1(2) . . ?
C17 Mo3 C18 35.8(2) . . ?
C17 Mo3 C19 58.8(2) . . ?
C17 Mo3 Sb2B 155.82(18) . . ?
C17 Mo3 As2B 142.94(18) . . ?
C20 Mo3 Mo4 100.27(15) . . ?
C20 Mo3 Sb2A 81.82(16) . . ?
C20 Mo3 As2A 137.51(17) . . ?
C20 Mo3 C19 35.0(2) . . ?
C20 Mo3 Sb2B 143.96(17) . . ?
C20 Mo3 As2B 90.62(18) . . ?
C18 Mo3 Mo4 110.46(15) . . ?
C18 Mo3 Sb2A 137.18(16) . . ?
C18 Mo3 As2A 153.15(17) . . ?
C18 Mo3 C20 58.4(2) . . ?
C18 Mo3 C19 34.6(2) . . ?
C18 Mo3 Sb2B 147.95(17) . . ?
C18 Mo3 As2B 143.89(18) . . ?
C19 Mo3 Mo4 88.11(14) . . ?
C19 Mo3 Sb2A 103.04(16) . . ?
C19 Mo3 As2A 140.27(16) . . ?
C19 Mo3 Sb2B 141.79(16) . . ?
C19 Mo3 As2B 109.26(18) . . ?
Sb2B Mo3 Mo4 53.98(8) . . ?
As2B Mo3 Mo4 53.19(9) . . ?
As2B Mo3 Sb2B 54.36(10) . . ?
Sb2A Mo4 Mo3 54.68(3) . . ?
As2A Mo4 Mo3 54.09(8) . . ?
As2A Mo4 Sb2A 55.71(6) . . ?
C22 Mo4 Mo3 128.05(14) . . ?
C22 Mo4 Sb2A 74.31(15) . . ?
C22 Mo4 As2A 91.06(17) . . ?
C22 Mo4 C25 142.8(2) . . ?
C22 Mo4 C26 116.4(2) . . ?
C22 Mo4 C24 120.76(19) . . ?
C22 Mo4 C27 85.7(2) . . ?
C22 Mo4 C28 87.7(2) . . ?
C22 Mo4 Sb2B 92.31(17) . . ?
C22 Mo4 As2B 75.80(17) . . ?
C25 Mo4 Mo3 87.30(12) . . ?
C25 Mo4 Sb2A 141.98(12) . . ?
C25 Mo4 As2A 104.45(15) . . ?
C25 Mo4 Sb2B 98.59(16) . . ?
C25 Mo4 As2B 138.73(15) . . ?
C23 Mo4 Mo3 85.50(15) . . ?
C23 Mo4 Sb2A 71.04(15) . . ?
C23 Mo4 As2A 124.96(15) . . ?
C23 Mo4 C22 87.0(2) . . ?
C23 Mo4 C25 109.6(2) . . ?
C23 Mo4 C26 142.7(2) . . ?
C23 Mo4 C24 84.6(2) . . ?
C23 Mo4 C27 131.7(3) . . ?
C23 Mo4 C28 95.9(3) . . ?
C23 Mo4 Sb2B 133.45(16) . . ?
C23 Mo4 As2B 78.73(18) . . ?
C26 Mo4 Mo3 99.54(15) . . ?
C26 Mo4 Sb2A 140.69(16) . . ?
C26 Mo4 As2A 85.47(17) . . ?
C26 Mo4 C25 34.9(2) . . ?
C26 Mo4 Sb2B 77.35(18) . . ?
C26 Mo4 As2B 133.00(19) . . ?
C24 Mo4 Mo3 109.54(14) . . ?
C24 Mo4 Sb2A 151.12(17) . . ?
C24 Mo4 As2A 139.21(17) . . ?
C24 Mo4 C25 34.8(2) . . ?
C24 Mo4 C26 58.7(2) . . ?
C24 Mo4 Sb2B 132.86(18) . . ?
C24 Mo4 As2B 155.95(19) . . ?
C27 Mo4 Mo3 134.12(18) . . ?
C27 Mo4 Sb2A 149.40(18) . . ?
C27 Mo4 As2A 102.8(2) . . ?
C27 Mo4 C25 58.2(2) . . ?
C27 Mo4 C26 35.0(2) . . ?
C27 Mo4 C24 59.5(2) . . ?
C27 Mo4 Sb2B 94.5(2) . . ?
C27 Mo4 As2B 143.8(2) . . ?
C28 Mo4 Mo3 144.23(15) . . ?
C28 Mo4 Sb2A 157.98(16) . . ?
C28 Mo4 As2A 139.0(2) . . ?
C28 Mo4 C25 58.47(19) . . ?
C28 Mo4 C26 59.1(2) . . ?
C28 Mo4 C24 35.7(2) . . ?
C28 Mo4 C27 36.2(3) . . ?
C28 Mo4 Sb2B 130.6(2) . . ?
C28 Mo4 As2B 162.80(17) . . ?
Sb2B Mo4 Mo3 59.04(9) . . ?
As2B Mo4 Mo3 52.31(10) . . ?
As2B Mo4 Sb2B 56.23(10) . . ?
Mo2 Sb1A Mo1 67.22(5) . . ?
As1A Sb1A Mo1 56.73(16) . . ?
As1A Sb1A Mo2 60.25(16) . . ?
As1A Sb1A Cu1 57.22(16) . . ?
Cu1 Sb1A Mo1 102.63(6) . . ?
Cu1 Sb1A Mo2 107.81(8) . . ?
Mo3 Sb2A Mo4 66.91(3) . . ?
As2A Sb2A Mo3 59.03(10) . . ?
As2A Sb2A Mo4 55.88(9) . . ?
As2A Sb2A Cu1 56.50(10) . . ?
Cu1 Sb2A Mo3 106.90(6) . . ?
Cu1 Sb2A Mo4 100.22(5) . . ?
Mo1 As1A Mo2 72.44(15) . . ?
Sb1A As1A Mo1 67.49(12) . . ?
Sb1A As1A Mo2 63.50(12) . . ?
Cu1 As1A Mo1 115.8(2) . . ?
Cu1 As1A Mo2 115.6(2) . . ?
Cu1 As1A Sb1A 63.52(15) . . ?
Mo4 As2A Mo3 73.63(9) . . ?
Sb2A As2A Mo3 64.29(7) . . ?
Sb2A As2A Mo4 68.42(8) . . ?
Cu1 As2A Mo3 117.70(11) . . ?
Cu1 As2A Mo4 115.60(13) . . ?
Cu1 As2A Sb2A 64.33(8) . . ?
Sb1A Cu1 Sb2A 129.75(7) . . ?
As1A Cu1 Sb1A 59.27(10) . . ?
As1A Cu1 Sb2A 110.98(16) . . ?
As2A Cu1 Sb1A 104.99(10) . . ?
As2A Cu1 Sb2A 59.17(6) . . ?
As2A Cu1 As1A 152.11(19) . . ?
N1 Cu1 Sb1A 115.08(14) . . ?
N1 Cu1 Sb2A 115.14(14) . . ?
N1 Cu1 As1A 102.0(2) . . ?
N1 Cu1 As2A 105.68(16) . . ?
N1 Cu1 As1B 114.9(3) . . ?
N1 Cu1 Sb1B 100.8(3) . . ?
N1 Cu1 Sb2B 101.18(16) . . ?
N1 Cu1 As2B 114.06(16) . . ?
As1B Cu1 Sb1B 57.3(2) . . ?
As1B Cu1 Sb2B 107.89(19) . . ?
Sb1B Cu1 Sb2B 157.4(2) . . ?
As2B Cu1 As1B 130.9(3) . . ?
As2B Cu1 Sb1B 116.2(2) . . ?
As2B Cu1 Sb2B 58.22(9) . . ?
F1 Al1 O10 110.11(14) . . ?
F1 Al1 O9 108.31(14) . . ?
F1 Al1 O11 108.78(15) . . ?
O10 Al1 O9 109.38(16) . . ?
O10 Al1 O11 109.59(15) . . ?
O11 Al1 O9 110.65(15) . . ?
C43 O10 Al1 137.5(3) . . ?
C31 O9 Al1 137.3(3) . . ?
C55 O11 Al1 135.8(3) . . ?
C29 N1 Cu1 171.3(4) . . ?
F12 C38 C37 121.8(4) . . ?
F12 C38 C39 115.3(4) . . ?
C39 C38 C37 122.9(4) . . ?
O6 C16 Mo3 172.7(4) . . ?
O9 C31 C36 108.9(3) . . ?
O9 C31 C32 106.4(3) . . ?
O9 C31 C37 111.6(3) . . ?
C36 C31 C32 105.6(3) . . ?
C37 C31 C36 109.0(3) . . ?
C37 C31 C32 115.1(3) . . ?
F38 C59 C60 108.7(4) . . ?
F38 C59 C58 107.7(4) . . ?
F39 C59 F38 107.7(4) . . ?
F39 C59 C60 109.1(4) . . ?
F39 C59 C58 109.0(4) . . ?
C58 C59 C60 114.4(4) . . ?
F41 C60 F40 107.4(4) . . ?
F41 C60 C59 105.5(4) . . ?
F41 C60 C55 112.3(4) . . ?
F40 C60 C59 107.2(4) . . ?
F40 C60 C55 109.8(4) . . ?
C59 C60 C55 114.2(4) . . ?
F10 C36 C31 109.1(4) . . ?
F10 C36 C35 106.9(4) . . ?
F11 C36 F10 107.1(3) . . ?
F11 C36 C31 112.8(4) . . ?
F11 C36 C35 106.1(4) . . ?
C35 C36 C31 114.5(3) . . ?
O7 C22 Mo4 176.0(4) . . ?
O4 C9 Mo2 173.7(4) . . ?
F23 C47 F24 107.3(4) . . ?
F23 C47 C48 109.4(4) . . ?
F23 C47 C46 109.1(4) . . ?
F24 C47 C48 107.5(4) . . ?
F24 C47 C46 108.3(4) . . ?
C46 C47 C48 115.1(4) . . ?
O11 C55 C60 108.7(4) . . ?
O11 C55 C56 107.1(4) . . ?
O11 C55 C61 111.1(3) . . ?
C56 C55 C60 106.0(3) . . ?
C56 C55 C61 114.7(4) . . ?
C61 C55 C60 109.0(4) . . ?
O3 C8 Mo2 176.1(5) . . ?
F3 C32 F2 108.4(4) . . ?
F3 C32 C31 109.7(3) . . ?
F3 C32 C33 107.6(4) . . ?
F2 C32 C31 113.6(3) . . ?
F2 C32 C33 103.9(4) . . ?
C33 C32 C31 113.2(4) . . ?
F17 C44 C45 103.6(4) . . ?
F17 C44 C43 113.5(4) . . ?
F18 C44 F17 108.1(3) . . ?
F18 C44 C45 107.7(4) . . ?
F18 C44 C43 110.2(4) . . ?
C43 C44 C45 113.3(4) . . ?
C38 C37 C31 118.0(4) . . ?
C42 C37 C38 114.2(4) . . ?
C42 C37 C31 127.4(4) . . ?
F8 C35 F9 107.7(4) . . ?
F8 C35 C36 109.8(4) . . ?
F8 C35 C34 109.1(4) . . ?
F9 C35 C36 108.4(3) . . ?
F9 C35 C34 108.1(4) . . ?
C34 C35 C36 113.5(4) . . ?
F19 C45 F20 107.9(4) . . ?
F19 C45 C44 112.1(4) . . ?
F19 C45 C46 109.4(4) . . ?
F20 C45 C44 107.7(4) . . ?
F20 C45 C46 108.7(4) . . ?
C46 C45 C44 110.9(4) . . ?
F26 C48 F25 108.3(4) . . ?
F26 C48 C47 105.9(4) . . ?
F26 C48 C43 111.8(4) . . ?
F25 C48 C47 107.3(4) . . ?
F25 C48 C43 109.8(4) . . ?
C47 C48 C43 113.5(4) . . ?
F13 C39 C38 119.4(4) . . ?
F13 C39 C40 119.9(4) . . ?
C40 C39 C38 120.7(5) . . ?
F33 C56 F32 108.6(4) . . ?
F33 C56 C55 110.2(3) . . ?
F33 C56 C57 107.1(4) . . ?
F32 C56 C55 112.4(4) . . ?
F32 C56 C57 104.0(4) . . ?
C55 C56 C57 114.1(4) . . ?
F31 C54 C49 122.1(4) . . ?
F31 C54 C53 114.7(5) . . ?
C53 C54 C49 123.3(5) . . ?
O5 C15 Mo3 176.0(6) . . ?
F46 C66 C61 121.7(4) . . ?
F46 C66 C65 114.3(4) . . ?
C65 C66 C61 123.9(4) . . ?
F36 C58 F37 107.4(4) . . ?
F36 C58 C59 108.6(5) . . ?
F36 C58 C57 109.8(4) . . ?
F37 C58 C59 108.9(4) . . ?
F37 C58 C57 109.0(5) . . ?
C59 C58 C57 113.0(4) . . ?
F21 C46 C47 108.8(4) . . ?
F21 C46 C45 108.7(4) . . ?
F22 C46 F21 107.9(4) . . ?
F22 C46 C47 109.2(4) . . ?
F22 C46 C45 109.2(4) . . ?
C47 C46 C45 113.0(4) . . ?
F16 C42 C37 122.5(4) . . ?
F16 C42 C41 114.4(4) . . ?
C41 C42 C37 123.1(5) . . ?
O1 C1 Mo1 174.6(5) . . ?
O10 C43 C44 106.7(3) . . ?
O10 C43 C48 108.9(3) . . ?
O10 C43 C49 111.4(4) . . ?
C44 C43 C48 106.4(4) . . ?
C49 C43 C44 115.1(4) . . ?
C49 C43 C48 108.0(4) . . ?
F15 C41 C42 119.1(5) . . ?
F15 C41 C40 119.7(4) . . ?
C40 C41 C42 121.1(4) . . ?
N1 C29 C30 178.4(6) . . ?
C54 C49 C43 118.1(4) . . ?
C54 C49 C50 114.5(4) . . ?
C50 C49 C43 127.2(5) . . ?
F34 C57 F35 108.2(4) . . ?
F34 C57 C56 112.2(4) . . ?
F34 C57 C58 108.7(4) . . ?
F35 C57 C56 107.3(4) . . ?
F35 C57 C58 109.3(4) . . ?
C58 C57 C56 111.0(4) . . ?
Mo4 C25 H25 123.0 . . ?
C26 C25 Mo4 72.5(3) . . ?
C26 C25 H25 125.5 . . ?
C24 C25 Mo4 70.6(3) . . ?
C24 C25 H25 125.5 . . ?
C24 C25 C26 108.9(5) . . ?
F4 C33 F5 107.4(4) . . ?
F4 C33 C32 112.1(4) . . ?
F4 C33 C34 109.0(4) . . ?
F5 C33 C32 107.7(4) . . ?
F5 C33 C34 107.8(4) . . ?
C34 C33 C32 112.5(4) . . ?
C66 C61 C55 118.4(4) . . ?
C62 C61 C55 127.4(4) . . ?
C62 C61 C66 113.6(4) . . ?
F45 C65 C66 120.2(5) . . ?
F45 C65 C64 119.8(5) . . ?
C66 C65 C64 120.0(5) . . ?
F14 C40 C39 120.8(5) . . ?
F14 C40 C41 121.1(5) . . ?
C41 C40 C39 118.0(4) . . ?
O2 C2 Mo1 172.9(5) . . ?
O8 C23 Mo4 175.1(5) . . ?
Mo4 C26 H26 122.2 . . ?
C25 C26 Mo4 72.7(3) . . ?
C25 C26 H26 126.2 . . ?
C27 C26 Mo4 70.6(4) . . ?
C27 C26 C25 107.5(6) . . ?
C27 C26 H26 126.2 . . ?
Mo1 C7 H7 122.6 . . ?
C6 C7 Mo1 72.9(3) . . ?
C6 C7 H7 126.3 . . ?
C3 C7 Mo1 70.0(3) . . ?
C3 C7 H7 126.3 . . ?
C3 C7 C6 107.5(6) . . ?
F28 C51 C50 119.6(6) . . ?
F28 C51 C52 119.4(5) . . ?
C52 C51 C50 121.0(5) . . ?
Mo3 C21 H21 119.2 . . ?
C17 C21 Mo3 72.0(3) . . ?
C17 C21 H21 125.9 . . ?
C20 C21 Mo3 74.7(4) . . ?
C20 C21 H21 125.9 . . ?
C20 C21 C17 108.2(5) . . ?
Mo3 C17 H17 119.8 . . ?
C21 C17 Mo3 71.9(3) . . ?
C21 C17 H17 126.3 . . ?
C21 C17 C18 107.5(5) . . ?
C18 C17 Mo3 73.9(3) . . ?
C18 C17 H17 126.3 . . ?
F30 C53 C54 119.6(5) . . ?
F30 C53 C52 120.1(5) . . ?
C52 C53 C54 120.3(6) . . ?
Mo4 C24 H24 120.0 . . ?
C25 C24 Mo4 74.5(3) . . ?
C25 C24 H24 126.1 . . ?
C25 C24 C28 107.9(6) . . ?
C28 C24 Mo4 71.2(3) . . ?
C28 C24 H24 126.1 . . ?
F6 C34 C35 108.4(4) . . ?
F6 C34 C33 108.9(4) . . ?
F7 C34 F6 107.9(4) . . ?
F7 C34 C35 109.8(4) . . ?
F7 C34 C33 109.6(4) . . ?
C35 C34 C33 112.2(4) . . ?
F27 C50 C49 122.9(5) . . ?
F27 C50 C51 114.8(5) . . ?
C51 C50 C49 122.3(6) . . ?
Mo4 C27 H27 120.3 . . ?
C26 C27 Mo4 74.4(3) . . ?
C26 C27 H27 126.0 . . ?
C26 C27 C28 108.1(6) . . ?
C28 C27 Mo4 71.1(3) . . ?
C28 C27 H27 126.0 . . ?
Mo2 C13 H13 122.1 . . ?
C14 C13 Mo2 70.3(3) . . ?
C14 C13 H13 125.9 . . ?
C14 C13 C12 108.2(6) . . ?
C12 C13 Mo2 73.3(3) . . ?
C12 C13 H13 125.9 . . ?
F42 C62 C61 123.0(4) . . ?
F42 C62 C63 113.9(4) . . ?
C63 C62 C61 123.1(5) . . ?
F43 C63 C62 119.6(5) . . ?
F43 C63 C64 119.7(5) . . ?
C64 C63 C62 120.7(5) . . ?
Mo2 C14 H14 119.5 . . ?
C13 C14 Mo2 74.5(4) . . ?
C13 C14 H14 125.3 . . ?
C10 C14 Mo2 72.4(3) . . ?
C10 C14 C13 109.3(7) . . ?
C10 C14 H14 125.3 . . ?
Mo1 C6 H6 123.0 . . ?
C7 C6 Mo1 72.0(3) . . ?
C7 C6 H6 126.2 . . ?
C5 C6 Mo1 70.5(3) . . ?
C5 C6 C7 107.6(5) . . ?
C5 C6 H6 126.2 . . ?
Mo1 C3 H3 119.8 . . ?
C7 C3 Mo1 74.7(3) . . ?
C7 C3 H3 125.7 . . ?
C7 C3 C4 108.7(5) . . ?
C4 C3 Mo1 71.6(3) . . ?
C4 C3 H3 125.7 . . ?
F29 C52 C51 120.1(6) . . ?
F29 C52 C53 121.3(6) . . ?
C53 C52 C51 118.6(5) . . ?
Mo1 C5 H5 120.5 . . ?
C6 C5 Mo1 74.6(3) . . ?
C6 C5 H5 125.6 . . ?
C6 C5 C4 108.9(6) . . ?
C4 C5 Mo1 71.0(3) . . ?
C4 C5 H5 125.6 . . ?
Mo4 C28 H28 119.9 . . ?
C24 C28 Mo4 73.0(3) . . ?
C24 C28 C27 107.6(5) . . ?
C24 C28 H28 126.2 . . ?
C27 C28 Mo4 72.7(3) . . ?
C27 C28 H28 126.2 . . ?
C29 C30 H30A 109.5 . . ?
C29 C30 H30B 109.5 . . ?
C29 C30 H30C 109.5 . . ?
H30A C30 H30B 109.5 . . ?
H30A C30 H30C 109.5 . . ?
H30B C30 H30C 109.5 . . ?
Mo3 C20 H20 122.0 . . ?
C21 C20 Mo3 69.9(4) . . ?
C21 C20 H20 125.9 . . ?
C21 C20 C19 108.1(5) . . ?
C19 C20 Mo3 73.8(3) . . ?
C19 C20 H20 125.9 . . ?
Mo2 C12 H12 122.6 . . ?
C13 C12 Mo2 71.9(4) . . ?
C13 C12 H12 127.3 . . ?
C13 C12 C11 105.4(7) . . ?
C11 C12 Mo2 70.0(3) . . ?
C11 C12 H12 127.3 . . ?
Mo2 C10 H10 119.7 . . ?
C14 C10 Mo2 72.9(3) . . ?
C14 C10 H10 126.1 . . ?
C14 C10 C11 107.8(7) . . ?
C11 C10 Mo2 73.2(3) . . ?
C11 C10 H10 126.1 . . ?
Mo1 C4 H4 119.8 . . ?
C3 C4 Mo1 72.5(3) . . ?
C3 C4 H4 126.3 . . ?
C5 C4 Mo1 73.3(3) . . ?
C5 C4 C3 107.4(6) . . ?
C5 C4 H4 126.3 . . ?
F44 C64 C65 120.6(5) . . ?
F44 C64 C63 120.7(5) . . ?
C63 C64 C65 118.7(5) . . ?
Mo2 C11 H11 120.2 . . ?
C12 C11 Mo2 74.5(3) . . ?
C12 C11 H11 125.4 . . ?
C10 C11 Mo2 71.6(3) . . ?
C10 C11 C12 109.3(6) . . ?
C10 C11 H11 125.4 . . ?
Mo3 C18 H18 121.1 . . ?
C17 C18 Mo3 70.3(3) . . ?
C17 C18 H18 125.8 . . ?
C19 C18 Mo3 74.5(3) . . ?
C19 C18 C17 108.3(5) . . ?
C19 C18 H18 125.8 . . ?
Mo3 C19 H19 123.5 . . ?
C20 C19 Mo3 71.3(4) . . ?
C20 C19 H19 126.1 . . ?
C18 C19 Mo3 70.8(3) . . ?
C18 C19 C20 107.9(5) . . ?
C18 C19 H19 126.1 . . ?
Mo2 As1B Mo1 73.7(2) . . ?
Mo2 As1B Cu1 118.2(3) . . ?
Cu1 As1B Mo1 112.1(3) . . ?
Sb1B As1B Mo1 64.7(3) . . ?
Sb1B As1B Mo2 67.6(3) . . ?
Sb1B As1B Cu1 62.4(3) . . ?
Mo1 Sb1B Mo2 68.27(19) . . ?
Cu1 Sb1B Mo1 107.2(3) . . ?
Cu1 Sb1B Mo2 108.0(3) . . ?
As1B Sb1B Mo1 60.4(3) . . ?
As1B Sb1B Mo2 57.2(3) . . ?
As1B Sb1B Cu1 60.3(3) . . ?
Mo4 Sb2B Mo3 66.98(9) . . ?
Cu1 Sb2B Mo3 103.78(12) . . ?
Cu1 Sb2B Mo4 104.83(13) . . ?
As2B Sb2B Mo3 55.82(13) . . ?
As2B Sb2B Mo4 58.88(13) . . ?
As2B Sb2B Cu1 57.56(12) . . ?
Mo3 As2B Mo4 74.50(11) . . ?
Cu1 As2B Mo3 120.22(16) . . ?
Cu1 As2B Mo4 114.66(16) . . ?
Cu1 As2B Sb2B 64.23(14) . . ?
Sb2B As2B Mo3 69.81(14) . . ?
Sb2B As2B Mo4 64.89(13) . . ?
Cl1A C67A H67A 107.2 . . ?
Cl1A C67A H67B 107.2 . . ?
Cl2A C67A Cl1A 120.5(9) . . ?
Cl2A C67A H67A 107.2 . . ?
Cl2A C67A H67B 107.2 . . ?
H67A C67A H67B 106.8 . . ?
Cl2B C67B Cl1B 114.1(17) . . ?
Cl2B C67B H67C 108.7 . . ?
Cl2B C67B H67D 108.7 . . ?
Cl1B C67B H67C 108.7 . . ?
Cl1B C67B H67D 108.7 . . ?
H67C C67B H67D 107.6 . . ?

loop_
_geom_bond_atom_site_label_1
_geom_bond_atom_site_label_2
_geom_bond_distance
_geom_bond_site_symmetry_2
_geom_bond_publ_flag
Mo1 Mo2 3.0698(5) . ?
Mo1 Sb1A 2.824(2) . ?
Mo1 As1A 2.556(7) . ?
Mo1 C1 1.973(6) . ?
Mo1 C2 1.976(6) . ?
Mo1 C7 2.356(6) . ?
Mo1 C6 2.367(5) . ?
Mo1 C3 2.295(6) . ?
Mo1 C5 2.314(5) . ?
Mo1 C4 2.284(5) . ?
Mo1 As1B 2.605(9) . ?
Mo1 Sb1B 2.709(9) . ?
Mo2 Sb1A 2.720(2) . ?
Mo2 As1A 2.639(6) . ?
Mo2 C9 1.987(6) . ?
Mo2 C8 1.991(6) . ?
Mo2 C13 2.344(6) . ?
Mo2 C14 2.290(6) . ?
Mo2 C12 2.363(6) . ?
Mo2 C10 2.284(5) . ?
Mo2 C11 2.304(5) . ?
Mo2 As1B 2.510(9) . ?
Mo2 Sb1B 2.761(9) . ?
Mo3 Mo4 3.0928(5) . ?
Mo3 Sb2A 2.7434(15) . ?
Mo3 As2A 2.611(4) . ?
Mo3 C16 1.974(6) . ?
Mo3 C15 1.975(6) . ?
Mo3 C21 2.287(6) . ?
Mo3 C17 2.287(5) . ?
Mo3 C20 2.349(6) . ?
Mo3 C18 2.334(5) . ?
Mo3 C19 2.381(6) . ?
Mo3 Sb2B 2.881(4) . ?
Mo3 As2B 2.540(4) . ?
Mo4 Sb2A 2.8642(15) . ?
Mo4 As2A 2.550(4) . ?
Mo4 C22 1.990(5) . ?
Mo4 C25 2.367(5) . ?
Mo4 C23 1.986(6) . ?
Mo4 C26 2.364(6) . ?
Mo4 C24 2.317(5) . ?
Mo4 C27 2.315(6) . ?
Mo4 C28 2.294(5) . ?
Mo4 Sb2B 2.718(4) . ?
Mo4 As2B 2.570(4) . ?
Sb1A As1A 2.527(4) . ?
Sb1A Cu1 2.631(2) . ?
Sb2A As2A 2.545(2) . ?
Sb2A Cu1 2.6708(17) . ?
As1A Cu1 2.472(7) . ?
As2A Cu1 2.471(4) . ?
Cu1 N1 2.008(4) . ?
Cu1 As1B 2.530(9) . ?
Cu1 Sb1B 2.582(10) . ?
Cu1 Sb2B 2.643(4) . ?
Cu1 As2B 2.477(5) . ?
Al1 F1 1.679(3) . ?
Al1 O10 1.744(3) . ?
Al1 O9 1.749(3) . ?
Al1 O11 1.747(3) . ?
F8 C35 1.332(5) . ?
F17 C44 1.358(5) . ?
F12 C38 1.338(5) . ?
F19 C45 1.335(5) . ?
F38 C59 1.350(6) . ?
F46 C66 1.340(5) . ?
F23 C47 1.342(6) . ?
F26 C48 1.333(6) . ?
F33 C56 1.338(6) . ?
F18 C44 1.342(5) . ?
F10 C36 1.365(5) . ?
F3 C32 1.346(5) . ?
F41 C60 1.343(6) . ?
F34 C57 1.329(6) . ?
F31 C54 1.333(6) . ?
F16 C42 1.350(6) . ?
F9 C35 1.357(5) . ?
F25 C48 1.342(5) . ?
F2 C32 1.353(5) . ?
F11 C36 1.338(5) . ?
F21 C46 1.348(6) . ?
F20 C45 1.346(6) . ?
F4 C33 1.342(6) . ?
F24 C47 1.358(5) . ?
F15 C41 1.348(6) . ?
O10 C43 1.367(5) . ?
F32 C56 1.357(6) . ?
O9 C31 1.364(5) . ?
F6 C34 1.353(6) . ?
F22 C46 1.343(5) . ?
F27 C50 1.333(7) . ?
F13 C39 1.338(6) . ?
F45 C65 1.343(6) . ?
F36 C58 1.348(6) . ?
F42 C62 1.341(6) . ?
F7 C34 1.335(6) . ?
F35 C57 1.344(5) . ?
F37 C58 1.356(6) . ?
F40 C60 1.354(5) . ?
F14 C40 1.332(6) . ?
F39 C59 1.343(6) . ?
O11 C55 1.370(5) . ?
F5 C33 1.349(6) . ?
F30 C53 1.341(7) . ?
F28 C51 1.350(7) . ?
O7 C22 1.143(7) . ?
O6 C16 1.162(7) . ?
O1 C1 1.154(7) . ?
O4 C9 1.136(7) . ?
F43 C63 1.334(7) . ?
F29 C52 1.337(6) . ?
O5 C15 1.148(7) . ?
O3 C8 1.144(7) . ?
O2 C2 1.149(7) . ?
F44 C64 1.338(6) . ?
O8 C23 1.157(8) . ?
N1 C29 1.130(7) . ?
C38 C37 1.406(6) . ?
C38 C39 1.381(7) . ?
C31 C36 1.568(6) . ?
C31 C32 1.569(6) . ?
C31 C37 1.566(6) . ?
C59 C60 1.553(7) . ?
C59 C58 1.529(7) . ?
C60 C55 1.575(7) . ?
C36 C35 1.552(6) . ?
C47 C48 1.562(6) . ?
C47 C46 1.529(7) . ?
C55 C56 1.558(6) . ?
C55 C61 1.558(6) . ?
C32 C33 1.550(7) . ?
C44 C45 1.564(6) . ?
C44 C43 1.560(7) . ?
C37 C42 1.388(6) . ?
C35 C34 1.540(7) . ?
C45 C46 1.544(6) . ?
C48 C43 1.570(6) . ?
C39 C40 1.372(7) . ?
C56 C57 1.559(7) . ?
C54 C49 1.394(8) . ?
C54 C53 1.384(7) . ?
C66 C61 1.401(6) . ?
C66 C65 1.369(7) . ?
C58 C57 1.544(7) . ?
C42 C41 1.380(7) . ?
C43 C49 1.559(6) . ?
C41 C40 1.369(8) . ?
C29 C30 1.454(7) . ?
C49 C50 1.402(7) . ?
C25 H25 0.9500 . ?
C25 C26 1.417(9) . ?
C25 C24 1.402(8) . ?
C33 C34 1.541(7) . ?
C61 C62 1.394(7) . ?
C65 C64 1.374(8) . ?
C26 H26 0.9500 . ?
C26 C27 1.406(9) . ?
C7 H7 0.9500 . ?
C7 C6 1.426(8) . ?
C7 C3 1.409(10) . ?
C51 C50 1.380(8) . ?
C51 C52 1.372(10) . ?
C21 H21 0.9500 . ?
C21 C17 1.417(8) . ?
C21 C20 1.408(9) . ?
C17 H17 0.9500 . ?
C17 C18 1.423(8) . ?
C53 C52 1.365(9) . ?
C24 H24 0.9500 . ?
C24 C28 1.415(9) . ?
C27 H27 0.9500 . ?
C27 C28 1.431(11) . ?
C13 H13 0.9500 . ?
C13 C14 1.401(11) . ?
C13 C12 1.407(11) . ?
C62 C63 1.378(8) . ?
C63 C64 1.364(8) . ?
C14 H14 0.9500 . ?
C14 C10 1.367(10) . ?
C6 H6 0.9500 . ?
C6 C5 1.405(10) . ?
C3 H3 0.9500 . ?
C3 C4 1.411(9) . ?
C5 H5 0.9500 . ?
C5 C4 1.410(9) . ?
C28 H28 0.9500 . ?
C30 H30A 0.9800 . ?
C30 H30B 0.9800 . ?
C30 H30C 0.9800 . ?
C20 H20 0.9500 . ?
C20 C19 1.421(9) . ?
C12 H12 0.9500 . ?
C12 C11 1.426(12) . ?
C10 H10 0.9500 . ?
C10 C11 1.385(12) . ?
C4 H4 0.9500 . ?
C11 H11 0.9500 . ?
C18 H18 0.9500 . ?
C18 C19 1.405(9) . ?
C19 H19 0.9500 . ?
As1B Sb1B 2.451(7) . ?
Sb2B As2B 2.495(4) . ?
Cl1A C67A 1.729(12) . ?
Cl2A C67A 1.665(12) . ?
C67A H67A 0.9900 . ?
C67A H67B 0.9900 . ?
Cl2B C67B 1.650(18) . ?
Cl1B C67B 1.682(18) . ?
C67B H67C 0.9900 . ?
C67B H67D 0.9900 . ?

loop_
_geom_torsion_atom_site_label_1
_geom_torsion_atom_site_label_2
_geom_torsion_atom_site_label_3
_geom_torsion_atom_site_label_4
_geom_torsion
_geom_torsion_site_symmetry_1
_geom_torsion_site_symmetry_2
_geom_torsion_site_symmetry_3
_geom_torsion_site_symmetry_4
_geom_torsion_publ_flag
Mo1 C7 C6 C5 61.8(4) . . . . ?
Mo1 C7 C3 C4 -64.1(4) . . . . ?
Mo1 C6 C5 C4 63.2(4) . . . . ?
Mo1 C3 C4 C5 -65.5(4) . . . . ?
Mo1 C5 C4 C3 65.0(4) . . . . ?
Mo2 C13 C14 C10 -64.5(4) . . . . ?
Mo2 C13 C12 C11 62.3(4) . . . . ?
Mo2 C14 C10 C11 -65.4(4) . . . . ?
Mo2 C12 C11 C10 63.7(4) . . . . ?
Mo2 C10 C11 C12 -65.5(4) . . . . ?
Mo3 C21 C17 C18 -65.9(4) . . . . ?
Mo3 C21 C20 C19 64.4(4) . . . . ?
Mo3 C17 C18 C19 -65.3(4) . . . . ?
Mo3 C20 C19 C18 61.7(4) . . . . ?
Mo3 C18 C19 C20 -62.0(4) . . . . ?
Mo4 C25 C26 C27 -62.4(4) . . . . ?
Mo4 C25 C24 C28 63.9(4) . . . . ?
Mo4 C26 C27 C28 -63.6(4) . . . . ?
Mo4 C24 C28 C27 65.0(4) . . . . ?
Mo4 C27 C28 C24 -65.2(4) . . . . ?
Al1 O10 C43 C44 -89.9(5) . . . . ?
Al1 O10 C43 C48 155.6(3) . . . . ?
Al1 O10 C43 C49 36.5(6) . . . . ?
Al1 O9 C31 C36 154.2(3) . . . . ?
Al1 O9 C31 C32 -92.4(4) . . . . ?
Al1 O9 C31 C37 33.8(5) . . . . ?
Al1 O11 C55 C60 156.2(3) . . . . ?
Al1 O11 C55 C56 -89.6(4) . . . . ?
Al1 O11 C55 C61 36.3(6) . . . . ?
F8 C35 C34 F6 -163.8(4) . . . . ?
F8 C35 C34 F7 -46.1(5) . . . . ?
F8 C35 C34 C33 75.9(5) . . . . ?
F17 C44 C45 F19 -172.6(4) . . . . ?
F17 C44 C45 F20 -54.0(5) . . . . ?
F17 C44 C45 C46 64.9(5) . . . . ?
F17 C44 C43 O10 -174.5(3) . . . . ?
F17 C44 C43 C48 -58.3(4) . . . . ?
F17 C44 C43 C49 61.4(5) . . . . ?
F1 Al1 O10 C43 -40.9(5) . . . . ?
F1 Al1 O9 C31 -37.9(4) . . . . ?
F1 Al1 O11 C55 -37.5(4) . . . . ?
F12 C38 C37 C31 3.8(6) . . . . ?
F12 C38 C37 C42 177.2(4) . . . . ?
F12 C38 C39 F13 -0.2(6) . . . . ?
F12 C38 C39 C40 -177.6(4) . . . . ?
F19 C45 C46 F21 164.0(4) . . . . ?
F19 C45 C46 F22 46.6(5) . . . . ?
F19 C45 C46 C47 -75.1(5) . . . . ?
F38 C59 C60 F41 53.8(5) . . . . ?
F38 C59 C60 F40 168.0(4) . . . . ?
F38 C59 C60 C55 -70.1(5) . . . . ?
F38 C59 C58 F36 -163.4(4) . . . . ?
F38 C59 C58 F37 -46.8(5) . . . . ?
F38 C59 C58 C57 74.5(5) . . . . ?
F46 C66 C61 C55 3.6(7) . . . . ?
F46 C66 C61 C62 175.6(5) . . . . ?
F46 C66 C65 F45 2.9(7) . . . . ?
F46 C66 C65 C64 -175.2(5) . . . . ?
F23 C47 C48 F26 49.0(5) . . . . ?
F23 C47 C48 F25 164.5(4) . . . . ?
F23 C47 C48 C43 -74.0(5) . . . . ?
F23 C47 C46 F21 -161.4(3) . . . . ?
F23 C47 C46 F22 -43.9(5) . . . . ?
F23 C47 C46 C45 77.8(4) . . . . ?
F26 C48 C43 O10 -58.8(5) . . . . ?
F26 C48 C43 C44 -173.5(3) . . . . ?
F26 C48 C43 C49 62.4(5) . . . . ?
F33 C56 C57 F34 -58.0(5) . . . . ?
F33 C56 C57 F35 60.8(5) . . . . ?
F33 C56 C57 C58 -179.9(4) . . . . ?
F18 C44 C45 F19 -58.2(5) . . . . ?
F18 C44 C45 F20 60.4(5) . . . . ?
F18 C44 C45 C46 179.3(4) . . . . ?
F18 C44 C43 O10 64.1(4) . . . . ?
F18 C44 C43 C48 -179.7(3) . . . . ?
F18 C44 C43 C49 -60.0(5) . . . . ?
F10 C36 C35 F8 169.1(3) . . . . ?
F10 C36 C35 F9 51.7(5) . . . . ?
F10 C36 C35 C34 -68.5(5) . . . . ?
F3 C32 C33 F4 -55.4(5) . . . . ?
F3 C32 C33 F5 62.6(5) . . . . ?
F3 C32 C33 C34 -178.7(4) . . . . ?
F41 C60 C55 O11 -58.9(5) . . . . ?
F41 C60 C55 C56 -173.8(4) . . . . ?
F41 C60 C55 C61 62.3(5) . . . . ?
F31 C54 C49 C43 3.5(6) . . . . ?
F31 C54 C49 C50 179.3(4) . . . . ?
F31 C54 C53 F30 -2.2(7) . . . . ?
F31 C54 C53 C52 179.6(4) . . . . ?
F16 C42 C41 F15 0.5(6) . . . . ?
F16 C42 C41 C40 178.7(4) . . . . ?
F9 C35 C34 F6 -47.0(5) . . . . ?
F9 C35 C34 F7 70.7(5) . . . . ?
F9 C35 C34 C33 -167.2(4) . . . . ?
F25 C48 C43 O10 -179.0(4) . . . . ?
F25 C48 C43 C44 66.3(4) . . . . ?
F25 C48 C43 C49 -57.8(5) . . . . ?
F2 C32 C33 F4 -170.2(4) . . . . ?
F2 C32 C33 F5 -52.2(5) . . . . ?
F2 C32 C33 C34 66.4(5) . . . . ?
F11 C36 C35 F8 55.0(4) . . . . ?
F11 C36 C35 F9 -62.4(4) . . . . ?
F11 C36 C35 C34 177.4(4) . . . . ?
F20 C45 C46 F21 46.4(5) . . . . ?
F20 C45 C46 F22 -71.0(5) . . . . ?
F20 C45 C46 C47 167.3(4) . . . . ?
F4 C33 C34 F6 164.4(4) . . . . ?
F4 C33 C34 F7 46.5(5) . . . . ?
F4 C33 C34 C35 -75.7(5) . . . . ?
F24 C47 C48 F26 -67.1(5) . . . . ?
F24 C47 C48 F25 48.4(5) . . . . ?
F24 C47 C48 C43 169.9(4) . . . . ?
F24 C47 C46 F21 -45.0(5) . . . . ?
F24 C47 C46 F22 72.5(5) . . . . ?
F24 C47 C46 C45 -165.8(4) . . . . ?
F15 C41 C40 F14 -0.7(7) . . . . ?
F15 C41 C40 C39 178.5(4) . . . . ?
O10 Al1 O9 C31 -157.9(4) . . . . ?
O10 Al1 O11 C55 83.0(4) . . . . ?
O10 C43 C49 C54 44.3(5) . . . . ?
O10 C43 C49 C50 -130.8(5) . . . . ?
F32 C56 C57 F34 -172.9(4) . . . . ?
F32 C56 C57 F35 -54.1(5) . . . . ?
F32 C56 C57 C58 65.2(5) . . . . ?
O9 Al1 O10 C43 78.1(4) . . . . ?
O9 Al1 O11 C55 -156.3(4) . . . . ?
O9 C31 C36 F10 178.2(3) . . . . ?
O9 C31 C36 F11 -63.0(4) . . . . ?
O9 C31 C36 C35 58.5(5) . . . . ?
O9 C31 C32 F3 62.4(4) . . . . ?
O9 C31 C32 F2 -176.1(3) . . . . ?
O9 C31 C32 C33 -57.9(5) . . . . ?
O9 C31 C37 C38 47.0(5) . . . . ?
O9 C31 C37 C42 -125.4(4) . . . . ?
F13 C39 C40 F14 1.6(7) . . . . ?
F13 C39 C40 C41 -177.5(4) . . . . ?
F45 C65 C64 F44 -1.3(10) . . . . ?
F45 C65 C64 C63 -179.0(6) . . . . ?
F36 C58 C57 F34 163.7(4) . . . . ?
F36 C58 C57 F35 45.8(6) . . . . ?
F36 C58 C57 C56 -72.4(5) . . . . ?
F42 C62 C63 F43 0.7(10) . . . . ?
F42 C62 C63 C64 179.5(6) . . . . ?
F37 C58 C57 F34 46.3(5) . . . . ?
F37 C58 C57 F35 -71.6(5) . . . . ?
F37 C58 C57 C56 170.3(4) . . . . ?
F40 C60 C55 O11 -178.4(4) . . . . ?
F40 C60 C55 C56 66.7(5) . . . . ?
F40 C60 C55 C61 -57.2(5) . . . . ?
F39 C59 C60 F41 -63.4(5) . . . . ?
F39 C59 C60 F40 50.9(5) . . . . ?
F39 C59 C60 C55 172.8(4) . . . . ?
F39 C59 C58 F36 -46.9(5) . . . . ?
F39 C59 C58 F37 69.8(5) . . . . ?
F39 C59 C58 C57 -168.9(4) . . . . ?
O11 Al1 O10 C43 -160.5(4) . . . . ?
O11 Al1 O9 C31 81.3(4) . . . . ?
O11 C55 C56 F33 62.7(5) . . . . ?
O11 C55 C56 F32 -176.0(3) . . . . ?
O11 C55 C56 C57 -57.8(5) . . . . ?
O11 C55 C61 C66 47.4(6) . . . . ?
O11 C55 C61 C62 -123.4(5) . . . . ?
F5 C33 C34 F6 48.0(5) . . . . ?
F5 C33 C34 F7 -69.8(5) . . . . ?
F5 C33 C34 C35 168.0(4) . . . . ?
F30 C53 C52 F29 2.4(8) . . . . ?
F30 C53 C52 C51 -177.3(5) . . . . ?
F28 C51 C50 F27 -1.8(7) . . . . ?
F28 C51 C50 C49 -179.8(5) . . . . ?
F28 C51 C52 F29 -1.0(8) . . . . ?
F28 C51 C52 C53 178.7(5) . . . . ?
F43 C63 C64 F44 1.1(11) . . . . ?
F43 C63 C64 C65 178.7(7) . . . . ?
C38 C37 C42 F16 -178.6(4) . . . . ?
C38 C37 C42 C41 0.6(6) . . . . ?
C38 C39 C40 F14 179.1(4) . . . . ?
C38 C39 C40 C41 -0.1(7) . . . . ?
C31 C36 C35 F8 -70.0(5) . . . . ?
C31 C36 C35 F9 172.6(4) . . . . ?
C31 C36 C35 C34 52.4(5) . . . . ?
C31 C32 C33 F4 66.1(5) . . . . ?
C31 C32 C33 F5 -176.0(4) . . . . ?
C31 C32 C33 C34 -57.3(5) . . . . ?
C31 C37 C42 F16 -5.9(7) . . . . ?
C31 C37 C42 C41 173.3(4) . . . . ?
C59 C60 C55 O11 61.2(5) . . . . ?
C59 C60 C55 C56 -53.7(5) . . . . ?
C59 C60 C55 C61 -177.6(4) . . . . ?
C59 C58 C57 F34 -74.9(5) . . . . ?
C59 C58 C57 F35 167.2(4) . . . . ?
C59 C58 C57 C56 49.0(6) . . . . ?
C60 C59 C58 F36 75.6(5) . . . . ?
C60 C59 C58 F37 -167.8(4) . . . . ?
C60 C59 C58 C57 -46.5(6) . . . . ?
C60 C55 C56 F33 178.6(4) . . . . ?
C60 C55 C56 F32 -60.0(5) . . . . ?
C60 C55 C56 C57 58.1(5) . . . . ?
C60 C55 C61 C66 -72.4(5) . . . . ?
C60 C55 C61 C62 116.8(6) . . . . ?
C36 C31 C32 F3 178.0(3) . . . . ?
C36 C31 C32 F2 -60.5(4) . . . . ?
C36 C31 C32 C33 57.7(4) . . . . ?
C36 C31 C37 C38 -73.2(5) . . . . ?
C36 C31 C37 C42 114.3(5) . . . . ?
C36 C35 C34 F6 73.4(5) . . . . ?
C36 C35 C34 F7 -169.0(4) . . . . ?
C36 C35 C34 C33 -46.9(5) . . . . ?
C47 C48 C43 O10 60.9(5) . . . . ?
C47 C48 C43 C44 -53.8(5) . . . . ?
C47 C48 C43 C49 -177.9(4) . . . . ?
C55 C56 C57 F34 64.3(5) . . . . ?
C55 C56 C57 F35 -177.0(4) . . . . ?
C55 C56 C57 C58 -57.6(5) . . . . ?
C55 C61 C62 F42 -7.8(9) . . . . ?
C55 C61 C62 C63 170.8(6) . . . . ?
C32 C31 C36 F10 64.3(4) . . . . ?
C32 C31 C36 F11 -176.9(3) . . . . ?
C32 C31 C36 C35 -55.4(5) . . . . ?
C32 C31 C37 C38 168.3(4) . . . . ?
C32 C31 C37 C42 -4.1(6) . . . . ?
C32 C33 C34 F6 -70.6(5) . . . . ?
C32 C33 C34 F7 171.5(4) . . . . ?
C32 C33 C34 C35 49.3(5) . . . . ?
C44 C45 C46 F21 -71.9(5) . . . . ?
C44 C45 C46 F22 170.7(4) . . . . ?
C44 C45 C46 C47 49.0(5) . . . . ?
C44 C43 C49 C54 166.0(4) . . . . ?
C44 C43 C49 C50 -9.2(7) . . . . ?
C37 C38 C39 F13 177.6(4) . . . . ?
C37 C38 C39 C40 0.2(7) . . . . ?
C37 C31 C36 F10 -59.9(4) . . . . ?
C37 C31 C36 F11 59.0(4) . . . . ?
C37 C31 C36 C35 -179.6(4) . . . . ?
C37 C31 C32 F3 -61.7(4) . . . . ?
C37 C31 C32 F2 59.8(5) . . . . ?
C37 C31 C32 C33 178.0(4) . . . . ?
C37 C42 C41 F15 -178.7(4) . . . . ?
C37 C42 C41 C40 -0.6(7) . . . . ?
C45 C44 C43 O10 -56.6(4) . . . . ?
C45 C44 C43 C48 59.6(4) . . . . ?
C45 C44 C43 C49 179.2(4) . . . . ?
C48 C47 C46 F21 75.3(5) . . . . ?
C48 C47 C46 F22 -167.2(4) . . . . ?
C48 C47 C46 C45 -45.5(5) . . . . ?
C48 C43 C49 C54 -75.3(5) . . . . ?
C48 C43 C49 C50 109.6(5) . . . . ?
C39 C38 C37 C31 -173.8(4) . . . . ?
C39 C38 C37 C42 -0.4(6) . . . . ?
C56 C55 C61 C66 169.1(4) . . . . ?
C56 C55 C61 C62 -1.7(7) . . . . ?
C54 C49 C50 F27 -176.7(4) . . . . ?
C54 C49 C50 C51 1.2(7) . . . . ?
C54 C53 C52 F29 -179.4(5) . . . . ?
C54 C53 C52 C51 0.9(8) . . . . ?
C66 C61 C62 F42 -179.0(5) . . . . ?
C66 C61 C62 C63 -0.4(8) . . . . ?
C66 C65 C64 F44 176.7(6) . . . . ?
C66 C65 C64 C63 -0.9(10) . . . . ?
C58 C59 C60 F41 174.2(4) . . . . ?
C58 C59 C60 F40 -71.5(5) . . . . ?
C58 C59 C60 C55 50.4(5) . . . . ?
C46 C47 C48 F26 172.2(4) . . . . ?
C46 C47 C48 F25 -72.3(5) . . . . ?
C46 C47 C48 C43 49.2(6) . . . . ?
C42 C41 C40 F14 -178.8(4) . . . . ?
C42 C41 C40 C39 0.3(7) . . . . ?
C43 C44 C45 F19 64.0(5) . . . . ?
C43 C44 C45 F20 -177.5(4) . . . . ?
C43 C44 C45 C46 -58.6(5) . . . . ?
C43 C49 C50 F27 -1.4(8) . . . . ?
C43 C49 C50 C51 176.5(5) . . . . ?
C49 C54 C53 F30 176.7(4) . . . . ?
C49 C54 C53 C52 -1.6(8) . . . . ?
C25 C26 C27 Mo4 63.7(4) . . . . ?
C25 C26 C27 C28 0.1(7) . . . . ?
C25 C24 C28 Mo4 -66.1(4) . . . . ?
C25 C24 C28 C27 -1.1(6) . . . . ?
C61 C55 C56 F33 -61.1(5) . . . . ?
C61 C55 C56 F32 60.3(5) . . . . ?
C61 C55 C56 C57 178.4(4) . . . . ?
C61 C66 C65 F45 179.4(5) . . . . ?
C61 C66 C65 C64 1.3(9) . . . . ?
C61 C62 C63 F43 -178.0(6) . . . . ?
C61 C62 C63 C64 0.8(11) . . . . ?
C65 C66 C61 C55 -172.7(5) . . . . ?
C65 C66 C61 C62 -0.7(8) . . . . ?
C26 C25 C24 Mo4 -62.7(4) . . . . ?
C26 C25 C24 C28 1.2(6) . . . . ?
C26 C27 C28 Mo4 65.8(4) . . . . ?
C26 C27 C28 C24 0.6(7) . . . . ?
C7 C6 C5 Mo1 -62.8(4) . . . . ?
C7 C6 C5 C4 0.4(6) . . . . ?
C7 C3 C4 Mo1 66.1(4) . . . . ?
C7 C3 C4 C5 0.6(6) . . . . ?
C21 C17 C18 Mo3 64.6(4) . . . . ?
C21 C17 C18 C19 -0.7(7) . . . . ?
C21 C20 C19 Mo3 -61.9(5) . . . . ?
C21 C20 C19 C18 -0.1(7) . . . . ?
C17 C21 C20 Mo3 -64.7(5) . . . . ?
C17 C21 C20 C19 -0.3(8) . . . . ?
C17 C18 C19 Mo3 62.6(4) . . . . ?
C17 C18 C19 C20 0.5(7) . . . . ?
C53 C54 C49 C43 -175.3(4) . . . . ?
C53 C54 C49 C50 0.5(7) . . . . ?
C24 C25 C26 Mo4 61.6(4) . . . . ?
C24 C25 C26 C27 -0.8(6) . . . . ?
C50 C51 C52 F29 -178.9(5) . . . . ?
C50 C51 C52 C53 0.7(8) . . . . ?
C13 C14 C10 Mo2 65.9(4) . . . . ?
C13 C14 C10 C11 0.5(7) . . . . ?
C13 C12 C11 Mo2 -63.6(4) . . . . ?
C13 C12 C11 C10 0.0(6) . . . . ?
C62 C63 C64 F44 -177.7(7) . . . . ?
C62 C63 C64 C65 -0.1(11) . . . . ?
C14 C13 C12 Mo2 -62.1(4) . . . . ?
C14 C13 C12 C11 0.3(6) . . . . ?
C14 C10 C11 Mo2 65.2(4) . . . . ?
C14 C10 C11 C12 -0.3(7) . . . . ?
C6 C7 C3 Mo1 63.7(4) . . . . ?
C6 C7 C3 C4 -0.4(6) . . . . ?
C6 C5 C4 Mo1 -65.6(4) . . . . ?
C6 C5 C4 C3 -0.6(7) . . . . ?
C3 C7 C6 Mo1 -61.8(4) . . . . ?
C3 C7 C6 C5 0.0(6) . . . . ?
C52 C51 C50 F27 176.2(5) . . . . ?
C52 C51 C50 C49 -1.9(8) . . . . ?
C20 C21 C17 Mo3 66.5(5) . . . . ?
C20 C21 C17 C18 0.6(7) . . . . ?
C12 C13 C14 Mo2 64.0(4) . . . . ?
C12 C13 C14 C10 -0.5(7) . . . . ?

loop_
_exptl_oxdiff_crystal_face_indexfrac_h
_exptl_oxdiff_crystal_face_indexfrac_k
_exptl_oxdiff_crystal_face_indexfrac_l
_exptl_oxdiff_crystal_face_x
_exptl_oxdiff_crystal_face_y
_exptl_oxdiff_crystal_face_z
-5.1438 -7.3682 7.3183 -0.4913 0.4192 0.7635
0.3576 -21.6049 -0.1623 -0.7067 0.6032 -0.3699
4.9993 8.6498 -7.1360 0.5274 -0.4500 -0.7207
5.4927 2.4031 -7.7290 0.3416 -0.2914 -0.8935
-1.8089 20.6973 2.2087 0.6073 -0.5184 0.6021
-13.0738 0.7311 -0.1160 0.6419 0.7522 0.1489
13.0738 -0.7311 0.1160 -0.6419 -0.7522 -0.1489
1.9676 -7.3485 -7.3513 0.1644 0.1925 -0.9674
-1.7155 7.3186 7.3374 -0.1762 -0.2063 0.9625
-8.8492 7.0114 6.5552 0.1995 0.2339 0.9516
13.4572 2.4776 -1.3027 -0.4603 -0.8485 -0.2613
12.7183 4.2823 0.3203 -0.4764 -0.8782 -0.0412
12.9660 6.0896 -2.8438 -0.2165 -0.9031 -0.3708
-12.7614 -3.6306 4.2488 0.1921 0.8017 0.5660
5.3752 19.2485 0.8965 0.3131 -0.8834 0.3487
9.3352 9.8844 -5.7176 0.2695 -0.7602 -0.5912
5.0027 11.0015 -6.9954 0.5940 -0.5198 -0.6671
1.0020 10.0009 -6.9973 0.7485 -0.2548 -0.6374
0.0028 12.0015 -5.9981 0.7928 -0.2666 -0.4814
1.9993 1.9988 -7.9963 0.5096 -0.0700 -0.8900
